data_4313107
loop_
_publ_author_name
'Konrad Herbst'
'Piero Zanello'
'Maddalena Corsini'
'Nicola D'Amelio'
'Lutz Dahlenburg'
'Michael Brorson'

_publ_section_title
;
 A Complete Family of Isostructural Cluster Compounds with Cubane-like
 M3S4M' Cores (M = Mo, W; M' = Ni, Pd, Pt): Comparative Crystallography
 and Electrochemistry
;
_journal_name_full 'Inorganic Chemistry'
_journal_page_first 974
_journal_page_last 981
_journal_paper_doi 10.1021/ic0205379
_journal_volume 42
_journal_year 2003
_chemical_compound_source 'synthesis as described'
_chemical_formula_moiety 'C43 H43 O3 P1 Pd1 S5 W3'
_chemical_formula_structural 'C43 H43 O3 P PD S5 W3'
_chemical_formula_sum 'C43 H43 O3 P Pd S5 W3'
_chemical_formula_weight 1456.99
_chemical_name_systematic
;
  Tetra-\m3-thio-tris[(methylcyclopentadienyl)tungsten]-
  (triphenylphosphine)palladium p-toluenesulfonate
;
_space_group_IT_number 14
_symmetry_cell_setting monoclinic
_symmetry_Int_Tables_number 14
_symmetry_space_group_name_Hall '-P 2yn'
_symmetry_space_group_name_H-M 'P 1 21/n 1'
_atom_sites_solution_hydrogens geom
_atom_sites_solution_primary direct
_atom_sites_solution_secondary difmap
_audit_conform_dict_location ftp://ftp.iucr.org/pub/cif_core.dic
_audit_conform_dict_name cif_core.dic
_audit_conform_dict_version 2.2
_audit_creation_date 2001-05-09T11:33:20-00:00
_audit_creation_method 'WinGX routine CIF_UPDATE'
_cell_angle_alpha 90
_cell_angle_beta 95.700(10)
_cell_angle_gamma 90
_cell_formula_units_Z 4
_cell_length_a 11.2290(10)
_cell_length_b 24.098(3)
_cell_length_c 16.457(5)
_cell_measurement_reflns_used 25
_cell_measurement_temperature 293(2)
_cell_measurement_theta_max 10.9
_cell_measurement_theta_min 7.3
_cell_measurement_wavelength 0.71073
_cell_volume 4431.2(15)
_computing_cell_refinement 'CAD4 Express (Enraf Nonius, 1994)'
_computing_data_collection 'CAD4 Express (Enraf Nonius, 1994)'
_computing_data_reduction 'XCAD4 (Harms & Wocadlo, 1995)'
_computing_molecular_graphics 'Ortep-3 for Windows (Farrugia, 1997)'
_computing_publication_material 'WinGX publication routines (Farrugia, 1999)'
_computing_structure_refinement 'SHELXL-97 (Sheldrick, 1997)'
_computing_structure_solution 'SIR-97 (Altomare et al., 1997)'
_diffrn_ambient_temperature 293(2)
_diffrn_detector 'scintillation LiI'
_diffrn_detector_dtime 1.195
_diffrn_measured_fraction_theta_full 0.999
_diffrn_measured_fraction_theta_max 0.999
_diffrn_measurement_device '\k-geometry diffractometer'
_diffrn_measurement_device_type 'Nonius CAD4 MACH3'
_diffrn_measurement_method 'non-profiled omega scans'
_diffrn_orient_matrix_type
;
   x-axis points to radiation source
   the matrix is specified in reciprocal space
;
_diffrn_orient_matrix_UB_11 0.74392E-1
_diffrn_orient_matrix_UB_12 0.22066E-1
_diffrn_orient_matrix_UB_13 0.14827E-1
_diffrn_orient_matrix_UB_21 0.49549E-1
_diffrn_orient_matrix_UB_22 -0.31961E-1
_diffrn_orient_matrix_UB_23 -0.01584
_diffrn_orient_matrix_UB_31 -0.3901E-2
_diffrn_orient_matrix_UB_32 0.14553E-1
_diffrn_orient_matrix_UB_33 -0.57162E-1
_diffrn_radiation_monochromator graphite
_diffrn_radiation_probe x-ray
_diffrn_radiation_type MoK\a
_diffrn_radiation_wavelength 0.71073
_diffrn_reflns_av_R_equivalents 0.0342
_diffrn_reflns_av_unetI/netI 0.0851
_diffrn_reflns_limit_h_max 13
_diffrn_reflns_limit_h_min -13
_diffrn_reflns_limit_k_max 28
_diffrn_reflns_limit_k_min 0
_diffrn_reflns_limit_l_max 19
_diffrn_reflns_limit_l_min 0
_diffrn_reflns_number 8243
_diffrn_reflns_theta_full 25.18
_diffrn_reflns_theta_max 25.18
_diffrn_reflns_theta_min 2.1
_diffrn_source 'Enraf Nonius FR590'
_diffrn_standards_decay_% 1
_diffrn_standards_interval_time 60
_diffrn_standards_number 3
_exptl_absorpt_coefficient_mu 8.472
_exptl_absorpt_correction_T_max 0.4396
_exptl_absorpt_correction_T_min 0.0781
_exptl_absorpt_correction_type psi-scan
_exptl_absorpt_process_details
;
North A.C.T., Phillips D.C. & Mathews F.S. (1968) Acta. Cryst. A24, 351
         Number of psi-scan sets used was   2
         Theta correction was applied.
         Averaged transmission function was used.
         No Fourier smoothing was applied.
;
_exptl_crystal_colour black
_exptl_crystal_density_diffrn 2.184
_exptl_crystal_density_method 'not measured'
_exptl_crystal_description prism
_exptl_crystal_F_000 2752
_exptl_crystal_size_max 0.49
_exptl_crystal_size_mid 0.25
_exptl_crystal_size_min 0.12
_refine_diff_density_max 1.403
_refine_diff_density_min -0.972
_refine_diff_density_rms 0.196
_refine_ls_extinction_method none
_refine_ls_goodness_of_fit_ref 1.018
_refine_ls_hydrogen_treatment constr
_refine_ls_matrix_type full
_refine_ls_number_parameters 509
_refine_ls_number_reflns 7955
_refine_ls_number_restraints 0
_refine_ls_restrained_S_all 1.018
_refine_ls_R_factor_all 0.1029
_refine_ls_R_factor_gt 0.0505
_refine_ls_shift/su_max 0.001
_refine_ls_shift/su_mean 0
_refine_ls_structure_factor_coef Fsqd
_refine_ls_weighting_details 'calc w=1/[\s^2^(Fo^2^)+(0.0469P)^2^+0.0000P] where P=(Fo^2^+2Fc^2^)/3'
_refine_ls_weighting_scheme calc
_refine_ls_wR_factor_gt 0.0967
_refine_ls_wR_factor_ref 0.1133
_reflns_number_gt 5302
_reflns_number_total 7955
_reflns_threshold_expression >2sigma(I)
_cod_data_source_file ic0205379_1.cif
_cod_data_source_block tops06
_cod_original_sg_symbol_H-M 'P 21/n'
_cod_database_code 4313107
_exptl_absorpt_factor_mur 1.017
_diffrn_standards_decay_corr_max 1.018
_diffrn_standards_decay_corr_min 0.967

loop_
_symmetry_equiv_pos_as_xyz
'x, y, z'
'-x+1/2, y+1/2, -z+1/2'
'-x, -y, -z'
'x-1/2, -y-1/2, z-1/2'

loop_
_atom_site_label
_atom_site_type_symbol
_atom_site_fract_x
_atom_site_fract_y
_atom_site_fract_z
_atom_site_U_iso_or_equiv
_atom_site_adp_type
_atom_site_occupancy
_atom_site_symmetry_multiplicity
_atom_site_calc_flag
_atom_site_refinement_flags
_atom_site_disorder_assembly
_atom_site_disorder_group
W1 W -0.06712(5) 0.16551(2) 0.98877(3) 0.03624(14) Uani 1 1 d . . .
W2 W -0.19293(5) 0.23633(2) 0.87625(3) 0.03873(15) Uani 1 1 d . . .
W3 W -0.31805(5) 0.15883(2) 0.96262(3) 0.04055(15) Uani 1 1 d . . .
Pd1 Pd -0.17755(9) 0.11879(4) 0.83617(6) 0.0414(3) Uani 1 1 d . . .
S1 S -0.2049(3) 0.23320(14) 1.0162(2) 0.0460(8) Uani 1 1 d . . .
S2 S -0.0209(3) 0.18650(14) 0.85771(19) 0.0423(8) Uani 1 1 d . . .
S3 S -0.1821(3) 0.08495(14) 0.9736(2) 0.0477(9) Uani 1 1 d . . .
S4 S -0.3484(3) 0.17906(14) 0.8236(2) 0.0465(9) Uani 1 1 d . . .
S5 S 0.2753(3) 0.26883(15) 0.7935(2) 0.0483(9) Uani 1 1 d . . .
P1 P -0.1752(3) 0.05640(14) 0.73201(19) 0.0382(8) Uani 1 1 d . . .
O1 O 0.1900(11) 0.3096(4) 0.7633(7) 0.082(4) Uani 1 1 d . . .
O2 O 0.2564(10) 0.2468(4) 0.8726(6) 0.073(3) Uani 1 1 d . . .
O3 O 0.3990(9) 0.2866(4) 0.7913(7) 0.073(3) Uani 1 1 d . . .
C1 C 0.1216(13) 0.1248(6) 1.0334(8) 0.053(4) Uani 1 1 d . . .
C2 C 0.1347(14) 0.1834(7) 1.0263(9) 0.060(4) Uani 1 1 d . . .
H2 H 0.1795 0.2014 0.9896 0.072 Uiso 1 1 calc R . .
C3 C 0.0706(15) 0.2088(7) 1.0821(9) 0.065(4) Uani 1 1 d . . .
H3 H 0.0664 0.2469 1.0903 0.078 Uiso 1 1 calc R . .
C4 C 0.0114(14) 0.1682(8) 1.1257(9) 0.067(5) Uani 1 1 d . . .
H4 H -0.0389 0.1742 1.1665 0.08 Uiso 1 1 calc R . .
C5 C 0.0444(13) 0.1178(8) 1.0948(9) 0.064(4) Uani 1 1 d . . .
H6 H 0.0187 0.0836 1.1124 0.076 Uiso 1 1 calc R . .
C6 C 0.1791(15) 0.0802(8) 0.9883(11) 0.091(6) Uani 1 1 d . . .
H6A H 0.2056 0.0952 0.9392 0.109 Uiso 1 1 calc R . .
H6B H 0.1222 0.0511 0.9747 0.109 Uiso 1 1 calc R . .
H6C H 0.2464 0.0656 1.0221 0.109 Uiso 1 1 calc R . .
C7 C -0.1236(15) 0.3273(6) 0.8849(12) 0.069(5) Uani 1 1 d . . .
C8 C -0.1042(18) 0.3083(7) 0.8075(12) 0.075(5) Uani 1 1 d . . .
H8 H -0.0288 0.3039 0.7895 0.09 Uiso 1 1 calc R . .
C9 C -0.2058(19) 0.2972(6) 0.7623(10) 0.067(5) Uani 1 1 d . . .
H9 H -0.2137 0.2838 0.709 0.081 Uiso 1 1 calc R . .
C10 C -0.2980(16) 0.3091(7) 0.8093(14) 0.080(6) Uani 1 1 d . . .
H10 H -0.3793 0.305 0.7933 0.096 Uiso 1 1 calc R . .
C11 C -0.2476(17) 0.3283(5) 0.8851(12) 0.073(5) Uani 1 1 d . . .
H11 H -0.2895 0.3397 0.9282 0.087 Uiso 1 1 calc R . .
C12 C -0.033(2) 0.3472(7) 0.9498(13) 0.128(9) Uani 1 1 d . . .
H12A H 0.0434 0.3307 0.9424 0.154 Uiso 1 1 calc R . .
H12B H -0.056 0.3369 1.0022 0.154 Uiso 1 1 calc R . .
H12C H -0.0262 0.3868 0.9467 0.154 Uiso 1 1 calc R . .
C13 C -0.4971(15) 0.1075(8) 0.9671(11) 0.070(5) Uani 1 1 d . . .
C14 C -0.5299(13) 0.1631(8) 0.9584(11) 0.069(5) Uani 1 1 d . . .
H14 H -0.5772 0.1783 0.9144 0.082 Uiso 1 1 calc R . .
C15 C -0.4801(17) 0.1922(8) 1.0264(13) 0.083(6) Uani 1 1 d . . .
H15 H -0.4857 0.2302 1.0353 0.1 Uiso 1 1 calc R . .
C16 C -0.4198(16) 0.1534(9) 1.0791(11) 0.080(5) Uani 1 1 d . . .
H16 H -0.3804 0.1609 1.1304 0.096 Uiso 1 1 calc R . .
C17 C -0.4293(16) 0.1016(7) 1.0411(12) 0.078(5) Uani 1 1 d . . .
H17 H -0.3955 0.0688 1.0621 0.093 Uiso 1 1 calc R . .
C18 C -0.5319(19) 0.0631(10) 0.9074(14) 0.141(10) Uani 1 1 d . . .
H18A H -0.5925 0.0403 0.9276 0.169 Uiso 1 1 calc R . .
H18B H -0.4632 0.0408 0.8994 0.169 Uiso 1 1 calc R . .
H18C H -0.5626 0.0794 0.8563 0.169 Uiso 1 1 calc R . .
C19 C -0.1786(12) 0.0857(5) 0.6288(8) 0.042(3) Uani 1 1 d . . .
C20 C -0.1470(15) 0.0546(6) 0.5645(9) 0.068(5) Uani 1 1 d . . .
H20 H -0.1242 0.0177 0.5722 0.082 Uiso 1 1 calc R . .
C21 C -0.1496(17) 0.0784(7) 0.4890(9) 0.075(5) Uani 1 1 d . . .
H21 H -0.1309 0.057 0.445 0.09 Uiso 1 1 calc R . .
C22 C -0.1791(18) 0.1331(8) 0.4765(10) 0.091(6) Uani 1 1 d . . .
H22 H -0.1808 0.1489 0.4248 0.109 Uiso 1 1 calc R . .
C23 C -0.2057(16) 0.1640(6) 0.5416(10) 0.074(5) Uani 1 1 d . . .
H23 H -0.2248 0.2013 0.5342 0.089 Uiso 1 1 calc R . .
C24 C -0.2051(13) 0.1410(5) 0.6177(8) 0.050(4) Uani 1 1 d . . .
H24 H -0.2224 0.1628 0.6617 0.06 Uiso 1 1 calc R . .
C25 C -0.3039(13) 0.0089(5) 0.7258(8) 0.049(4) Uani 1 1 d . . .
C26 C -0.3980(16) 0.0120(6) 0.6652(13) 0.090(6) Uani 1 1 d . . .
H26 H -0.3974 0.0373 0.6226 0.108 Uiso 1 1 calc R . .
C27 C -0.4956(18) -0.0247(8) 0.6701(16) 0.111(8) Uani 1 1 d . . .
H27 H -0.561 -0.0237 0.6308 0.133 Uiso 1 1 calc R . .
C28 C -0.492(2) -0.0601(7) 0.7313(16) 0.099(8) Uani 1 1 d . . .
H28 H -0.5583 -0.0834 0.7333 0.119 Uiso 1 1 calc R . .
C29 C -0.4009(19) -0.0658(7) 0.7923(13) 0.086(6) Uani 1 1 d . . .
H29 H -0.3996 -0.0926 0.8331 0.103 Uiso 1 1 calc R . .
C30 C -0.3122(16) -0.0279(7) 0.7867(11) 0.077(5) Uani 1 1 d . . .
H30 H -0.2511 -0.0274 0.8292 0.092 Uiso 1 1 calc R . .
C31 C -0.0476(12) 0.0082(5) 0.7367(7) 0.039(3) Uani 1 1 d . . .
C32 C -0.0569(14) -0.0457(5) 0.7090(8) 0.052(4) Uani 1 1 d . . .
H32 H -0.1309 -0.0595 0.6877 0.063 Uiso 1 1 calc R . .
C33 C 0.0418(15) -0.0790(6) 0.7125(9) 0.058(4) Uani 1 1 d . . .
H33 H 0.0355 -0.1151 0.6926 0.07 Uiso 1 1 calc R . .
C34 C 0.1514(15) -0.0587(7) 0.7459(9) 0.066(5) Uani 1 1 d . . .
H34 H 0.2186 -0.0815 0.7492 0.079 Uiso 1 1 calc R . .
C35 C 0.1611(16) -0.0058(8) 0.7738(11) 0.084(6) Uani 1 1 d . . .
H35 H 0.2356 0.008 0.794 0.101 Uiso 1 1 calc R . .
C36 C 0.0629(14) 0.0271(6) 0.7726(10) 0.066(4) Uani 1 1 d . . .
H36 H 0.0692 0.0623 0.7957 0.079 Uiso 1 1 calc R . .
C37 C 0.2548(14) 0.2116(6) 0.7243(7) 0.049(4) Uani 1 1 d . . .
C38 C 0.1435(13) 0.1986(6) 0.6844(8) 0.052(4) Uani 1 1 d . . .
H38 H 0.0779 0.221 0.6919 0.063 Uiso 1 1 calc R . .
C39 C 0.1293(14) 0.1536(6) 0.6345(8) 0.058(4) Uani 1 1 d . . .
H39 H 0.054 0.1456 0.6082 0.07 Uiso 1 1 calc R . .
C40 C 0.2239(16) 0.1198(6) 0.6224(10) 0.067(5) Uani 1 1 d . . .
C41 C 0.3353(18) 0.1327(6) 0.6611(11) 0.081(6) Uani 1 1 d . . .
H41 H 0.3997 0.1098 0.6532 0.097 Uiso 1 1 calc R . .
C42 C 0.3543(15) 0.1782(6) 0.7108(9) 0.067(5) Uani 1 1 d . . .
H42 H 0.4305 0.1869 0.7348 0.081 Uiso 1 1 calc R . .
C43 C 0.2063(18) 0.0697(7) 0.5670(12) 0.102(7) Uani 1 1 d . . .
H43A H 0.2829 0.0554 0.5559 0.122 Uiso 1 1 calc R . .
H43B H 0.1615 0.0803 0.5166 0.122 Uiso 1 1 calc R . .
H43C H 0.1633 0.0415 0.5933 0.122 Uiso 1 1 calc R . .

loop_
_atom_site_aniso_label
_atom_site_aniso_U_11
_atom_site_aniso_U_22
_atom_site_aniso_U_33
_atom_site_aniso_U_23
_atom_site_aniso_U_13
_atom_site_aniso_U_12
W1 0.0415(3) 0.0369(3) 0.0301(3) 0.0026(2) 0.0028(2) 0.0000(2)
W2 0.0441(3) 0.0313(3) 0.0401(3) 0.0026(2) 0.0012(2) 0.0011(2)
W3 0.0409(3) 0.0430(3) 0.0389(3) -0.0043(3) 0.0097(2) -0.0048(3)
Pd1 0.0519(7) 0.0368(6) 0.0361(5) -0.0065(4) 0.0072(5) 0.0007(5)
S1 0.055(2) 0.044(2) 0.0394(19) -0.0124(16) 0.0044(16) 0.0002(17)
S2 0.042(2) 0.047(2) 0.0384(19) 0.0027(15) 0.0062(15) -0.0010(16)
S3 0.059(2) 0.0389(19) 0.0449(19) 0.0051(16) 0.0064(17) -0.0017(17)
S4 0.043(2) 0.050(2) 0.046(2) -0.0021(16) -0.0002(16) -0.0002(16)
S5 0.060(2) 0.046(2) 0.0387(19) 0.0019(16) 0.0057(16) -0.0074(18)
P1 0.050(2) 0.0335(18) 0.0311(18) 0.0003(15) 0.0045(15) 0.0005(16)
O1 0.102(10) 0.059(7) 0.080(8) -0.020(6) -0.009(7) 0.003(7)
O2 0.106(9) 0.069(7) 0.047(6) 0.003(5) 0.017(6) -0.031(6)
O3 0.060(7) 0.070(7) 0.092(8) -0.024(6) 0.021(6) -0.026(6)
C1 0.049(9) 0.065(10) 0.042(8) -0.001(7) -0.008(7) 0.004(8)
C2 0.052(9) 0.077(11) 0.049(9) 0.018(8) -0.011(7) -0.020(8)
C3 0.084(13) 0.056(10) 0.052(10) -0.011(8) -0.011(9) 0.009(9)
C4 0.059(10) 0.107(14) 0.034(8) 0.015(9) 0.002(7) -0.001(10)
C5 0.043(9) 0.093(13) 0.055(10) 0.015(9) 0.006(7) 0.008(9)
C6 0.072(13) 0.113(16) 0.084(13) 0.008(12) -0.012(10) 0.049(11)
C7 0.055(11) 0.031(8) 0.113(15) -0.001(9) -0.031(10) -0.011(7)
C8 0.099(16) 0.049(10) 0.081(13) 0.030(10) 0.035(12) 0.003(10)
C9 0.101(15) 0.047(9) 0.050(10) 0.025(8) -0.017(10) -0.002(10)
C10 0.059(12) 0.052(11) 0.123(17) 0.046(11) -0.014(12) -0.002(9)
C11 0.092(14) 0.019(7) 0.107(15) 0.013(8) 0.009(12) 0.014(8)
C12 0.21(3) 0.059(12) 0.118(18) 0.002(12) 0.009(18) -0.052(15)
C13 0.050(10) 0.085(13) 0.076(12) -0.028(10) 0.013(9) -0.025(9)
C14 0.042(9) 0.089(13) 0.077(12) 0.009(11) 0.015(8) 0.003(9)
C15 0.077(13) 0.067(12) 0.113(17) -0.020(12) 0.051(12) -0.016(10)
C16 0.067(12) 0.120(17) 0.058(11) -0.013(12) 0.035(9) -0.021(12)
C17 0.067(12) 0.072(12) 0.101(15) 0.002(11) 0.044(11) -0.019(10)
C18 0.094(17) 0.17(2) 0.16(2) -0.096(19) 0.045(16) -0.062(16)
C19 0.053(9) 0.030(7) 0.041(8) 0.002(6) 0.004(6) 0.000(6)
C20 0.113(15) 0.044(9) 0.049(9) 0.001(8) 0.011(9) 0.011(9)
C21 0.134(17) 0.059(11) 0.037(9) -0.005(8) 0.023(9) 0.021(10)
C22 0.137(19) 0.094(14) 0.042(10) 0.008(10) 0.012(10) 0.023(13)
C23 0.100(14) 0.050(10) 0.071(12) 0.016(9) 0.008(10) 0.030(9)
C24 0.072(10) 0.044(8) 0.035(7) 0.007(6) 0.006(7) 0.014(7)
C25 0.065(10) 0.039(8) 0.047(8) -0.012(7) 0.021(8) 0.004(7)
C26 0.069(12) 0.042(10) 0.151(19) -0.003(11) -0.031(13) -0.002(9)
C27 0.077(14) 0.057(12) 0.19(3) -0.038(15) -0.040(15) 0.016(11)
C28 0.100(17) 0.036(10) 0.17(2) -0.003(13) 0.069(17) 0.004(11)
C29 0.095(16) 0.066(12) 0.104(16) 0.027(11) 0.045(13) 0.017(12)
C30 0.096(14) 0.065(11) 0.079(12) -0.009(10) 0.053(11) -0.025(10)
C31 0.048(8) 0.041(8) 0.030(7) 0.003(6) 0.012(6) 0.008(6)
C32 0.080(11) 0.028(7) 0.053(9) -0.002(6) 0.024(8) 0.002(7)
C33 0.080(12) 0.041(8) 0.059(10) 0.000(7) 0.033(9) 0.015(8)
C34 0.059(11) 0.085(12) 0.056(10) 0.018(9) 0.019(8) 0.044(10)
C35 0.066(12) 0.077(13) 0.108(15) -0.017(11) 0.005(11) 0.017(10)
C36 0.059(11) 0.063(10) 0.073(11) -0.022(9) -0.004(9) 0.008(9)
C37 0.070(10) 0.046(8) 0.032(7) 0.011(6) 0.004(7) -0.014(8)
C38 0.049(9) 0.055(9) 0.053(9) -0.008(8) 0.005(7) -0.004(7)
C39 0.062(10) 0.069(11) 0.041(8) 0.000(8) -0.004(7) -0.012(9)
C40 0.081(13) 0.044(9) 0.072(11) -0.011(8) -0.006(10) -0.017(9)
C41 0.108(16) 0.051(10) 0.084(13) -0.017(9) 0.005(11) 0.034(10)
C42 0.059(10) 0.072(11) 0.067(11) -0.028(9) -0.011(8) 0.018(9)
C43 0.131(19) 0.063(12) 0.115(16) -0.042(11) 0.031(14) -0.013(12)

loop_
_atom_type_symbol
_atom_type_description
_atom_type_scat_dispersion_real
_atom_type_scat_dispersion_imag
_atom_type_scat_source
C C 0.0033 0.0016 'International Tables Vol C Tables 4.2.6.8 and 6.1.1.4'
H H 0 0 'International Tables Vol C Tables 4.2.6.8 and 6.1.1.4'
O O 0.0106 0.006 'International Tables Vol C Tables 4.2.6.8 and 6.1.1.4'
P P 0.1023 0.0942 'International Tables Vol C Tables 4.2.6.8 and 6.1.1.4'
S S 0.1246 0.1234 'International Tables Vol C Tables 4.2.6.8 and 6.1.1.4'
Pd Pd -0.9988 1.0072 'International Tables Vol C Tables 4.2.6.8 and 6.1.1.4'
W W -0.849 6.8722 'International Tables Vol C Tables 4.2.6.8 and 6.1.1.4'

loop_
_geom_angle_atom_site_label_1
_geom_angle_atom_site_label_2
_geom_angle_atom_site_label_3
_geom_angle
_geom_angle_site_symmetry_1
_geom_angle_site_symmetry_3
_geom_angle_publ_flag
C3 W1 S1 88.2(4) . . ?
C3 W1 S2 108.8(4) . . ?
S1 W1 S2 103.99(12) . . ?
C3 W1 C2 34.2(5) . . ?
S1 W1 C2 117.9(4) . . ?
S2 W1 C2 84.5(4) . . ?
C3 W1 S3 140.6(4) . . ?
S1 W1 S3 103.49(13) . . ?
S2 W1 S3 104.73(12) . . ?
C2 W1 S3 134.1(4) . . ?
C3 W1 C4 35.5(5) . . ?
S1 W1 C4 89.3(5) . . ?
S2 W1 C4 142.3(4) . . ?
C2 W1 C4 58.4(5) . . ?
S3 W1 C4 106.2(4) . . ?
C3 W1 C5 57.0(6) . . ?
S1 W1 C5 121.1(4) . . ?
S2 W1 C5 130.2(4) . . ?
C2 W1 C5 57.3(5) . . ?
S3 W1 C5 85.5(4) . . ?
C4 W1 C5 34.3(5) . . ?
C3 W1 C1 57.8(5) . . ?
S1 W1 C1 144.9(4) . . ?
S2 W1 C1 95.8(4) . . ?
C2 W1 C1 35.2(5) . . ?
S3 W1 C1 99.0(4) . . ?
C4 W1 C1 58.4(5) . . ?
C5 W1 C1 34.6(5) . . ?
C3 W1 W2 115.1(4) . . ?
S1 W1 W2 52.95(9) . . ?
S2 W1 W2 52.93(9) . . ?
C2 W1 W2 118.5(4) . . ?
S3 W1 W2 101.49(9) . . ?
C4 W1 W2 137.6(5) . . ?
C5 W1 W2 171.6(4) . . ?
C1 W1 W2 146.1(4) . . ?
C3 W1 W3 136.0(4) . . ?
S1 W1 W3 52.67(9) . . ?
S2 W1 W3 100.57(9) . . ?
C2 W1 W3 170.0(4) . . ?
S3 W1 W3 53.13(9) . . ?
C4 W1 W3 115.2(4) . . ?
C5 W1 W3 122.6(4) . . ?
C1 W1 W3 150.5(4) . . ?
W2 W1 W3 60.07(2) . . ?
C3 W1 Pd1 160.8(4) . . ?
S1 W1 Pd1 101.77(9) . . ?
S2 W1 Pd1 53.09(9) . . ?
C2 W1 Pd1 128.3(4) . . ?
S3 W1 Pd1 53.28(9) . . ?
C4 W1 Pd1 158.2(4) . . ?
C5 W1 Pd1 127.0(4) . . ?
C1 W1 Pd1 113.3(3) . . ?
W2 W1 Pd1 61.40(3) . . ?
W3 W1 Pd1 60.79(3) . . ?
C11 W2 S2 137.4(5) . . ?
C11 W2 S1 85.8(5) . . ?
S2 W2 S1 104.15(12) . . ?
C11 W2 S4 113.5(5) . . ?
S2 W2 S4 104.35(12) . . ?
S1 W2 S4 103.63(13) . . ?
C11 W2 C7 35.0(6) . . ?
S2 W2 C7 102.6(5) . . ?
S1 W2 C7 91.3(5) . . ?
S4 W2 C7 144.7(4) . . ?
C11 W2 C10 35.0(6) . . ?
S2 W2 C10 135.8(5) . . ?
S1 W2 C10 114.7(6) . . ?
S4 W2 C10 86.8(5) . . ?
C7 W2 C10 58.0(6) . . ?
C11 W2 C8 56.6(6) . . ?
S2 W2 C8 85.4(5) . . ?
S1 W2 C8 124.9(5) . . ?
S4 W2 C8 126.7(6) . . ?
C7 W2 C8 34.7(6) . . ?
C10 W2 C8 55.6(6) . . ?
C11 W2 C9 57.4(6) . . ?
S2 W2 C9 101.7(5) . . ?
S1 W2 C9 143.0(4) . . ?
S4 W2 C9 95.0(5) . . ?
C7 W2 C9 57.3(6) . . ?
C10 W2 C9 34.2(6) . . ?
C8 W2 C9 32.6(5) . . ?
C11 W2 W1 131.6(5) . . ?
S2 W2 W1 53.03(8) . . ?
S1 W2 W1 53.01(9) . . ?
S4 W2 W1 101.30(9) . . ?
C7 W2 W1 113.0(4) . . ?
C10 W2 W1 166.4(6) . . ?
C8 W2 W1 124.0(5) . . ?
C9 W2 W1 152.6(5) . . ?
C11 W2 W3 117.2(5) . . ?
S2 W2 W3 100.80(8) . . ?
S1 W2 W3 52.76(9) . . ?
S4 W2 W3 53.04(9) . . ?
C7 W2 W3 141.0(5) . . ?
C10 W2 W3 119.0(5) . . ?
C8 W2 W3 173.7(4) . . ?
C9 W2 W3 144.8(5) . . ?
W1 W2 W3 60.26(2) . . ?
C11 W2 Pd1 165.6(5) . . ?
S2 W2 Pd1 53.06(9) . . ?
S1 W2 Pd1 101.73(9) . . ?
S4 W2 Pd1 53.01(9) . . ?
C7 W2 Pd1 154.4(5) . . ?
C10 W2 Pd1 131.5(5) . . ?
C8 W2 Pd1 124.8(5) . . ?
C9 W2 Pd1 114.9(4) . . ?
W1 W2 Pd1 61.29(3) . . ?
W3 W2 Pd1 60.81(3) . . ?
S1 W3 C16 91.5(5) . . ?
S1 W3 S4 103.44(12) . . ?
C16 W3 S4 141.6(5) . . ?
S1 W3 C15 89.2(5) . . ?
C16 W3 C15 35.0(6) . . ?
S4 W3 C15 109.0(6) . . ?
S1 W3 C17 123.3(5) . . ?
C16 W3 C17 34.8(6) . . ?
S4 W3 C17 129.2(5) . . ?
C15 W3 C17 58.0(6) . . ?
S1 W3 S3 103.29(13) . . ?
C16 W3 S3 105.3(6) . . ?
S4 W3 S3 105.38(12) . . ?
C15 W3 S3 139.4(5) . . ?
C17 W3 S3 83.6(5) . . ?
S1 W3 C13 145.8(4) . . ?
C16 W3 C13 57.2(6) . . ?
S4 W3 C13 95.6(5) . . ?
C15 W3 C13 57.6(6) . . ?
C17 W3 C13 34.1(6) . . ?
S3 W3 C13 98.6(5) . . ?
S1 W3 C14 119.1(5) . . ?
C16 W3 C14 57.0(6) . . ?
S4 W3 C14 85.1(4) . . ?
C15 W3 C14 34.3(6) . . ?
C17 W3 C14 56.8(6) . . ?
S3 W3 C14 132.8(5) . . ?
C13 W3 C14 34.2(5) . . ?
S1 W3 W2 52.80(9) . . ?
C16 W3 W2 139.9(5) . . ?
S4 W3 W2 52.81(9) . . ?
C15 W3 W2 116.8(5) . . ?
C17 W3 W2 174.5(5) . . ?
S3 W3 W2 100.93(9) . . ?
C13 W3 W2 146.4(5) . . ?
C14 W3 W2 120.4(4) . . ?
S1 W3 W1 52.76(9) . . ?
C16 W3 W1 116.3(5) . . ?
S4 W3 W1 100.64(9) . . ?
C15 W3 W1 136.6(5) . . ?
C17 W3 W1 122.2(5) . . ?
S3 W3 W1 52.83(9) . . ?
C13 W3 W1 150.0(5) . . ?
C14 W3 W1 170.8(5) . . ?
W2 W3 W1 59.68(2) . . ?
S1 W3 Pd1 102.30(9) . . ?
C16 W3 Pd1 156.7(5) . . ?
S4 W3 Pd1 53.26(9) . . ?
C15 W3 Pd1 160.5(6) . . ?
C17 W3 Pd1 124.0(5) . . ?
S3 W3 Pd1 53.47(9) . . ?
C13 W3 Pd1 111.9(4) . . ?
C14 W3 Pd1 127.5(4) . . ?
W2 W3 Pd1 61.47(3) . . ?
W1 W3 Pd1 61.34(3) . . ?
P1 Pd1 S4 113.75(13) . . ?
P1 Pd1 S2 119.73(12) . . ?
S4 Pd1 S2 99.76(12) . . ?
P1 Pd1 S3 119.00(12) . . ?
S4 Pd1 S3 101.24(13) . . ?
S2 Pd1 S3 100.08(12) . . ?
P1 Pd1 W3 143.73(10) . . ?
S4 Pd1 W3 51.17(9) . . ?
S2 Pd1 W3 96.37(8) . . ?
S3 Pd1 W3 51.32(9) . . ?
P1 Pd1 W1 150.00(10) . . ?
S4 Pd1 W1 96.25(9) . . ?
S2 Pd1 W1 50.74(8) . . ?
S3 Pd1 W1 50.86(9) . . ?
W3 Pd1 W1 57.87(3) . . ?
P1 Pd1 W2 144.57(9) . . ?
S4 Pd1 W2 50.72(9) . . ?
S2 Pd1 W2 50.62(8) . . ?
S3 Pd1 W2 96.27(9) . . ?
W3 Pd1 W2 57.72(2) . . ?
W1 Pd1 W2 57.30(2) . . ?
W3 S1 W2 74.44(10) . . ?
W3 S1 W1 74.57(10) . . ?
W2 S1 W1 74.05(10) . . ?
W2 S2 W1 74.03(10) . . ?
W2 S2 Pd1 76.32(10) . . ?
W1 S2 Pd1 76.17(10) . . ?
W1 S3 W3 74.03(10) . . ?
W1 S3 Pd1 75.85(10) . . ?
W3 S3 Pd1 75.21(10) . . ?
W2 S4 W3 74.15(10) . . ?
W2 S4 Pd1 76.27(11) . . ?
W3 S4 Pd1 75.57(11) . . ?
O1 S5 O2 114.4(7) . . ?
O1 S5 O3 113.4(7) . . ?
O2 S5 O3 110.9(7) . . ?
O1 S5 C37 105.7(7) . . ?
O2 S5 C37 105.6(6) . . ?
O3 S5 C37 105.9(7) . . ?
C19 P1 C25 104.1(6) . . ?
C19 P1 C31 103.0(6) . . ?
C25 P1 C31 102.3(6) . . ?
C19 P1 Pd1 116.2(4) . . ?
C25 P1 Pd1 112.6(4) . . ?
C31 P1 Pd1 116.9(4) . . ?
C5 C1 C2 104.7(14) . . ?
C5 C1 C6 126.9(16) . . ?
C2 C1 C6 128.4(15) . . ?
C5 C1 W1 71.2(8) . . ?
C2 C1 W1 70.3(8) . . ?
C6 C1 W1 124.0(10) . . ?
C3 C2 C1 108.8(14) . . ?
C3 C2 W1 72.4(9) . . ?
C1 C2 W1 74.5(8) . . ?
C3 C2 H2 125.6 . . ?
C1 C2 H2 125.6 . . ?
W1 C2 H2 119.3 . . ?
C2 C3 C4 109.6(15) . . ?
C2 C3 W1 73.4(9) . . ?
C4 C3 W1 73.1(9) . . ?
C2 C3 H3 125.2 . . ?
C4 C3 H3 125.2 . . ?
W1 C3 H3 120 . . ?
C5 C4 C3 105.3(14) . . ?
C5 C4 W1 73.1(9) . . ?
C3 C4 W1 71.4(8) . . ?
C5 C4 H4 127.4 . . ?
C3 C4 H4 127.4 . . ?
W1 C4 H4 120.1 . . ?
C4 C5 C1 111.5(15) . . ?
C4 C5 W1 72.6(9) . . ?
C1 C5 W1 74.2(8) . . ?
C4 C5 H6 124.2 . . ?
C1 C5 H6 124.2 . . ?
W1 C5 H6 120.5 . . ?
C1 C6 H6A 109.5 . . ?
C1 C6 H6B 109.5 . . ?
H6A C6 H6B 109.5 . . ?
C1 C6 H6C 109.5 . . ?
H6A C6 H6C 109.5 . . ?
H6B C6 H6C 109.5 . . ?
C8 C7 C11 104.8(15) . . ?
C8 C7 C12 127(2) . . ?
C11 C7 C12 128(2) . . ?
C8 C7 W2 73.5(9) . . ?
C11 C7 W2 71.8(8) . . ?
C12 C7 W2 123.4(12) . . ?
C9 C8 C7 112.0(17) . . ?
C9 C8 W2 74.8(10) . . ?
C7 C8 W2 71.9(9) . . ?
C9 C8 H8 124 . . ?
C7 C8 H8 124 . . ?
W2 C8 H8 120.9 . . ?
C8 C9 C10 107.2(17) . . ?
C8 C9 W2 72.6(9) . . ?
C10 C9 W2 71.1(9) . . ?
C8 C9 H9 126.4 . . ?
C10 C9 H9 126.4 . . ?
W2 C9 H9 121.6 . . ?
C9 C10 C11 108.0(16) . . ?
C9 C10 W2 74.7(9) . . ?
C11 C10 W2 71.7(8) . . ?
C9 C10 H10 126 . . ?
C11 C10 H10 126 . . ?
W2 C10 H10 119.5 . . ?
C7 C11 C10 108.0(17) . . ?
C7 C11 W2 73.3(8) . . ?
C10 C11 W2 73.3(9) . . ?
C7 C11 H11 126 . . ?
C10 C11 H11 126 . . ?
W2 C11 H11 119.3 . . ?
C7 C12 H12A 109.5 . . ?
C7 C12 H12B 109.5 . . ?
H12A C12 H12B 109.5 . . ?
C7 C12 H12C 109.5 . . ?
H12A C12 H12C 109.5 . . ?
H12B C12 H12C 109.5 . . ?
C17 C13 C14 107.8(15) . . ?
C17 C13 C18 127(2) . . ?
C14 C13 C18 125(2) . . ?
C17 C13 W3 71.6(9) . . ?
C14 C13 W3 73.2(9) . . ?
C18 C13 W3 121.8(12) . . ?
C15 C14 C13 108.8(16) . . ?
C15 C14 W3 71.1(9) . . ?
C13 C14 W3 72.6(9) . . ?
C15 C14 H14 125.6 . . ?
C13 C14 H14 125.6 . . ?
W3 C14 H14 122.2 . . ?
C14 C15 C16 107.1(16) . . ?
C14 C15 W3 74.5(9) . . ?
C16 C15 W3 72.5(10) . . ?
C14 C15 H15 126.5 . . ?
C16 C15 H15 126.5 . . ?
W3 C15 H15 118.6 . . ?
C17 C16 C15 107.9(17) . . ?
C17 C16 W3 72.7(9) . . ?
C15 C16 W3 72.5(9) . . ?
C17 C16 H16 126.1 . . ?
C15 C16 H16 126.1 . . ?
W3 C16 H16 120.5 . . ?
C13 C17 C16 108.5(18) . . ?
C13 C17 W3 74.4(10) . . ?
C16 C17 W3 72.5(9) . . ?
C13 C17 H17 125.8 . . ?
C16 C17 H17 125.8 . . ?
W3 C17 H17 119.2 . . ?
C13 C18 H18A 109.5 . . ?
C13 C18 H18B 109.5 . . ?
H18A C18 H18B 109.5 . . ?
C13 C18 H18C 109.5 . . ?
H18A C18 H18C 109.5 . . ?
H18B C18 H18C 109.5 . . ?
C20 C19 C24 119.8(13) . . ?
C20 C19 P1 121.4(10) . . ?
C24 C19 P1 118.6(10) . . ?
C21 C20 C19 119.2(14) . . ?
C21 C20 H20 120.4 . . ?
C19 C20 H20 120.4 . . ?
C20 C21 C22 121.6(14) . . ?
C20 C21 H21 119.2 . . ?
C22 C21 H21 119.2 . . ?
C23 C22 C21 118.4(15) . . ?
C23 C22 H22 120.8 . . ?
C21 C22 H22 120.8 . . ?
C22 C23 C24 121.2(15) . . ?
C22 C23 H23 119.4 . . ?
C24 C23 H23 119.4 . . ?
C23 C24 C19 119.6(13) . . ?
C23 C24 H24 120.2 . . ?
C19 C24 H24 120.2 . . ?
C30 C25 C26 117.9(16) . . ?
C30 C25 P1 118.7(13) . . ?
C26 C25 P1 123.2(12) . . ?
C25 C26 C27 117.8(19) . . ?
C25 C26 H26 121.1 . . ?
C27 C26 H26 121.1 . . ?
C28 C27 C26 119(2) . . ?
C28 C27 H27 120.5 . . ?
C26 C27 H27 120.5 . . ?
C27 C28 C29 126(2) . . ?
C27 C28 H28 117.1 . . ?
C29 C28 H28 117.1 . . ?
C30 C29 C28 112.6(18) . . ?
C30 C29 H29 123.7 . . ?
C28 C29 H29 123.7 . . ?
C25 C30 C29 127(2) . . ?
C25 C30 H30 116.7 . . ?
C29 C30 H30 116.7 . . ?
C32 C31 C36 118.9(13) . . ?
C32 C31 P1 123.2(11) . . ?
C36 C31 P1 117.8(10) . . ?
C33 C32 C31 120.3(15) . . ?
C33 C32 H32 119.8 . . ?
C31 C32 H32 119.8 . . ?
C32 C33 C34 119.7(14) . . ?
C32 C33 H33 120.1 . . ?
C34 C33 H33 120.1 . . ?
C35 C34 C33 120.3(14) . . ?
C35 C34 H34 119.9 . . ?
C33 C34 H34 119.9 . . ?
C34 C35 C36 120.4(17) . . ?
C34 C35 H35 119.8 . . ?
C36 C35 H35 119.8 . . ?
C35 C36 C31 120.1(15) . . ?
C35 C36 H36 119.9 . . ?
C31 C36 H36 119.9 . . ?
C38 C37 C42 119.0(13) . . ?
C38 C37 S5 121.9(12) . . ?
C42 C37 S5 119.1(11) . . ?
C39 C38 C37 120.8(14) . . ?
C39 C38 H38 119.6 . . ?
C37 C38 H38 119.6 . . ?
C38 C39 C40 121.0(15) . . ?
C38 C39 H39 119.5 . . ?
C40 C39 H39 119.5 . . ?
C39 C40 C41 118.6(14) . . ?
C39 C40 C43 120.3(16) . . ?
C41 C40 C43 121.0(17) . . ?
C42 C41 C40 122.3(16) . . ?
C42 C41 H41 118.8 . . ?
C40 C41 H41 118.8 . . ?
C41 C42 C37 118.1(15) . . ?
C41 C42 H42 120.9 . . ?
C37 C42 H42 120.9 . . ?
C40 C43 H43A 109.5 . . ?
C40 C43 H43B 109.5 . . ?
H43A C43 H43B 109.5 . . ?
C40 C43 H43C 109.5 . . ?
H43A C43 H43C 109.5 . . ?
H43B C43 H43C 109.5 . . ?

loop_
_geom_bond_atom_site_label_1
_geom_bond_atom_site_label_2
_geom_bond_distance
_geom_bond_site_symmetry_2
_geom_bond_publ_flag
W1 C3 2.317(15) . ?
W1 S1 2.323(3) . ?
W1 S2 2.324(3) . ?
W1 C2 2.329(14) . ?
W1 S3 2.331(4) . ?
W1 C4 2.338(14) . ?
W1 C5 2.345(15) . ?
W1 C1 2.384(14) . ?
W1 W2 2.7961(8) . ?
W1 W3 2.8124(8) . ?
W1 Pd1 2.9143(13) . ?
W2 C11 2.307(13) . ?
W2 S2 2.321(3) . ?
W2 S1 2.321(3) . ?
W2 S4 2.325(3) . ?
W2 C7 2.327(13) . ?
W2 C10 2.328(15) . ?
W2 C8 2.347(15) . ?
W2 C9 2.373(14) . ?
W2 W3 2.8071(8) . ?
W2 Pd1 2.9173(11) . ?
W3 S1 2.320(3) . ?
W3 C16 2.331(15) . ?
W3 S4 2.332(4) . ?
W3 C15 2.332(16) . ?
W3 C17 2.334(15) . ?
W3 S3 2.340(4) . ?
W3 C13 2.368(15) . ?
W3 C14 2.375(15) . ?
W3 Pd1 2.8987(12) . ?
Pd1 P1 2.282(3) . ?
Pd1 S4 2.399(4) . ?
Pd1 S2 2.400(4) . ?
Pd1 S3 2.409(4) . ?
S5 O1 1.427(12) . ?
S5 O2 1.442(10) . ?
S5 O3 1.457(10) . ?
S5 C37 1.788(14) . ?
P1 C19 1.836(13) . ?
P1 C25 1.839(15) . ?
P1 C31 1.841(13) . ?
C1 C5 1.405(19) . ?
C1 C2 1.425(19) . ?
C1 C6 1.49(2) . ?
C2 C3 1.37(2) . ?
C2 H2 0.93 . ?
C3 C4 1.42(2) . ?
C3 H3 0.93 . ?
C4 C5 1.38(2) . ?
C4 H4 0.93 . ?
C5 H6 0.93 . ?
C6 H6A 0.96 . ?
C6 H6B 0.96 . ?
C6 H6C 0.96 . ?
C7 C8 1.39(2) . ?
C7 C11 1.39(2) . ?
C7 C12 1.48(2) . ?
C8 C9 1.33(2) . ?
C8 H8 0.93 . ?
C9 C10 1.38(2) . ?
C9 H9 0.93 . ?
C10 C11 1.40(2) . ?
C10 H10 0.93 . ?
C11 H11 0.93 . ?
C12 H12A 0.96 . ?
C12 H12B 0.96 . ?
C12 H12C 0.96 . ?
C13 C17 1.38(2) . ?
C13 C14 1.39(2) . ?
C13 C18 1.48(2) . ?
C14 C15 1.39(2) . ?
C14 H14 0.93 . ?
C15 C16 1.40(2) . ?
C15 H15 0.93 . ?
C16 C17 1.40(2) . ?
C16 H16 0.93 . ?
C17 H17 0.93 . ?
C18 H18A 0.96 . ?
C18 H18B 0.96 . ?
C18 H18C 0.96 . ?
C19 C20 1.372(18) . ?
C19 C24 1.376(16) . ?
C20 C21 1.367(19) . ?
C20 H20 0.93 . ?
C21 C22 1.37(2) . ?
C21 H21 0.93 . ?
C22 C23 1.36(2) . ?
C22 H22 0.93 . ?
C23 C24 1.369(19) . ?
C23 H23 0.93 . ?
C24 H24 0.93 . ?
C25 C30 1.35(2) . ?
C25 C26 1.38(2) . ?
C26 C27 1.42(2) . ?
C26 H26 0.93 . ?
C27 C28 1.32(3) . ?
C27 H27 0.93 . ?
C28 C29 1.37(3) . ?
C28 H28 0.93 . ?
C29 C30 1.36(2) . ?
C29 H29 0.93 . ?
C30 H30 0.93 . ?
C31 C32 1.377(16) . ?
C31 C36 1.397(19) . ?
C32 C33 1.364(19) . ?
C32 H32 0.93 . ?
C33 C34 1.39(2) . ?
C33 H33 0.93 . ?
C34 C35 1.36(2) . ?
C34 H34 0.93 . ?
C35 C36 1.36(2) . ?
C35 H35 0.93 . ?
C36 H36 0.93 . ?
C37 C38 1.389(18) . ?
C37 C42 1.412(19) . ?
C38 C39 1.362(18) . ?
C38 H38 0.93 . ?
C39 C40 1.37(2) . ?
C39 H39 0.93 . ?
C40 C41 1.38(2) . ?
C40 C43 1.52(2) . ?
C41 C42 1.37(2) . ?
C41 H41 0.93 . ?
C42 H42 0.93 . ?
C43 H43A 0.96 . ?
C43 H43B 0.96 . ?
C43 H43C 0.96 . ?

loop_
_geom_torsion_atom_site_label_1
_geom_torsion_atom_site_label_2
_geom_torsion_atom_site_label_3
_geom_torsion_atom_site_label_4
_geom_torsion
_geom_torsion_site_symmetry_1
_geom_torsion_site_symmetry_2
_geom_torsion_site_symmetry_3
_geom_torsion_site_symmetry_4
_geom_torsion_publ_flag
C3 W1 W2 C11 -29.0(8) . . . . ?
S1 W1 W2 C11 37.6(6) . . . . ?
S2 W1 W2 C11 -124.2(6) . . . . ?
C2 W1 W2 C11 -67.4(8) . . . . ?
S3 W1 W2 C11 135.9(6) . . . . ?
C4 W1 W2 C11 5.8(9) . . . . ?
C5 W1 W2 C11 -9(3) . . . . ?
C1 W1 W2 C11 -98.0(9) . . . . ?
W3 W1 W2 C11 101.3(6) . . . . ?
Pd1 W1 W2 C11 172.2(6) . . . . ?
C3 W1 W2 S2 95.2(5) . . . . ?
S1 W1 W2 S2 161.80(15) . . . . ?
C2 W1 W2 S2 56.9(5) . . . . ?
S3 W1 W2 S2 -99.88(14) . . . . ?
C4 W1 W2 S2 130.0(6) . . . . ?
C5 W1 W2 S2 115(2) . . . . ?
C1 W1 W2 S2 26.2(6) . . . . ?
W3 W1 W2 S2 -134.44(11) . . . . ?
Pd1 W1 W2 S2 -63.55(11) . . . . ?
C3 W1 W2 S1 -66.6(5) . . . . ?
S2 W1 W2 S1 -161.80(15) . . . . ?
C2 W1 W2 S1 -104.9(5) . . . . ?
S3 W1 W2 S1 98.32(14) . . . . ?
C4 W1 W2 S1 -31.8(6) . . . . ?
C5 W1 W2 S1 -47(2) . . . . ?
C1 W1 W2 S1 -135.6(6) . . . . ?
W3 W1 W2 S1 63.76(11) . . . . ?
Pd1 W1 W2 S1 134.65(11) . . . . ?
C3 W1 W2 S4 -165.2(5) . . . . ?
S1 W1 W2 S4 -98.64(14) . . . . ?
S2 W1 W2 S4 99.56(14) . . . . ?
C2 W1 W2 S4 156.4(5) . . . . ?
S3 W1 W2 S4 -0.32(13) . . . . ?
C4 W1 W2 S4 -130.4(6) . . . . ?
C5 W1 W2 S4 -146(2) . . . . ?
C1 W1 W2 S4 125.8(6) . . . . ?
W3 W1 W2 S4 -34.88(9) . . . . ?
Pd1 W1 W2 S4 36.00(9) . . . . ?
C3 W1 W2 C7 6.6(7) . . . . ?
S1 W1 W2 C7 73.1(6) . . . . ?
S2 W1 W2 C7 -88.7(6) . . . . ?
C2 W1 W2 C7 -31.8(8) . . . . ?
S3 W1 W2 C7 171.5(6) . . . . ?
C4 W1 W2 C7 41.3(8) . . . . ?
C5 W1 W2 C7 26(3) . . . . ?
C1 W1 W2 C7 -62.4(8) . . . . ?
W3 W1 W2 C7 136.9(6) . . . . ?
Pd1 W1 W2 C7 -152.2(6) . . . . ?
C3 W1 W2 C10 -40(2) . . . . ?
S1 W1 W2 C10 27.0(19) . . . . ?
S2 W1 W2 C10 -134.8(19) . . . . ?
C2 W1 W2 C10 -78(2) . . . . ?
S3 W1 W2 C10 125.3(19) . . . . ?
C4 W1 W2 C10 -5(2) . . . . ?
C5 W1 W2 C10 -20(3) . . . . ?
C1 W1 W2 C10 -109(2) . . . . ?
W3 W1 W2 C10 90.8(19) . . . . ?
Pd1 W1 W2 C10 161.6(19) . . . . ?
C3 W1 W2 C8 44.2(7) . . . . ?
S1 W1 W2 C8 110.8(6) . . . . ?
S2 W1 W2 C8 -51.0(6) . . . . ?
C2 W1 W2 C8 5.9(7) . . . . ?
S3 W1 W2 C8 -150.9(6) . . . . ?
C4 W1 W2 C8 79.0(8) . . . . ?
C5 W1 W2 C8 64(3) . . . . ?
C1 W1 W2 C8 -24.8(8) . . . . ?
W3 W1 W2 C8 174.6(6) . . . . ?
Pd1 W1 W2 C8 -114.6(6) . . . . ?
C3 W1 W2 C9 69.4(10) . . . . ?
S1 W1 W2 C9 136.0(9) . . . . ?
S2 W1 W2 C9 -25.8(9) . . . . ?
C2 W1 W2 C9 31.1(10) . . . . ?
S3 W1 W2 C9 -125.7(9) . . . . ?
C4 W1 W2 C9 104.2(11) . . . . ?
C5 W1 W2 C9 89(3) . . . . ?
C1 W1 W2 C9 0.5(11) . . . . ?
W3 W1 W2 C9 -160.2(9) . . . . ?
Pd1 W1 W2 C9 -89.3(9) . . . . ?
C3 W1 W2 W3 -130.3(5) . . . . ?
S1 W1 W2 W3 -63.76(11) . . . . ?
S2 W1 W2 W3 134.44(11) . . . . ?
C2 W1 W2 W3 -168.7(5) . . . . ?
S3 W1 W2 W3 34.56(9) . . . . ?
C4 W1 W2 W3 -95.5(6) . . . . ?
C5 W1 W2 W3 -111(2) . . . . ?
C1 W1 W2 W3 160.7(6) . . . . ?
Pd1 W1 W2 W3 70.88(3) . . . . ?
C3 W1 W2 Pd1 158.8(5) . . . . ?
S1 W1 W2 Pd1 -134.65(11) . . . . ?
S2 W1 W2 Pd1 63.55(11) . . . . ?
C2 W1 W2 Pd1 120.4(5) . . . . ?
S3 W1 W2 Pd1 -36.32(9) . . . . ?
C4 W1 W2 Pd1 -166.4(6) . . . . ?
C5 W1 W2 Pd1 178(2) . . . . ?
C1 W1 W2 Pd1 89.8(6) . . . . ?
W3 W1 W2 Pd1 -70.88(3) . . . . ?
C11 W2 W3 S1 -60.4(6) . . . . ?
S2 W2 W3 S1 99.65(14) . . . . ?
S4 W2 W3 S1 -160.43(15) . . . . ?
C7 W2 W3 S1 -26.4(6) . . . . ?
C10 W2 W3 S1 -100.2(7) . . . . ?
C8 W2 W3 S1 -70(5) . . . . ?
C9 W2 W3 S1 -131.5(8) . . . . ?
W1 W2 W3 S1 64.14(11) . . . . ?
Pd1 W2 W3 S1 135.81(11) . . . . ?
C11 W2 W3 C16 -28.7(10) . . . . ?
S2 W2 W3 C16 131.4(8) . . . . ?
S1 W2 W3 C16 31.7(8) . . . . ?
S4 W2 W3 C16 -128.7(8) . . . . ?
C7 W2 W3 C16 5.3(10) . . . . ?
C10 W2 W3 C16 -68.5(10) . . . . ?
C8 W2 W3 C16 -38(5) . . . . ?
C9 W2 W3 C16 -99.8(11) . . . . ?
W1 W2 W3 C16 95.8(8) . . . . ?
Pd1 W2 W3 C16 167.5(8) . . . . ?
C11 W2 W3 S4 100.0(6) . . . . ?
S2 W2 W3 S4 -99.93(14) . . . . ?
S1 W2 W3 S4 160.43(15) . . . . ?
C7 W2 W3 S4 134.0(6) . . . . ?
C10 W2 W3 S4 60.2(7) . . . . ?
C8 W2 W3 S4 90(5) . . . . ?
C9 W2 W3 S4 28.9(8) . . . . ?
W1 W2 W3 S4 -135.43(11) . . . . ?
Pd1 W2 W3 S4 -63.76(11) . . . . ?
C11 W2 W3 C15 5.8(9) . . . . ?
S2 W2 W3 C15 165.8(6) . . . . ?
S1 W2 W3 C15 66.2(6) . . . . ?
S4 W2 W3 C15 -94.3(6) . . . . ?
C7 W2 W3 C15 39.8(9) . . . . ?
C10 W2 W3 C15 -34.1(9) . . . . ?
C8 W2 W3 C15 -4(5) . . . . ?
C9 W2 W3 C15 -65.4(10) . . . . ?
W1 W2 W3 C15 130.3(6) . . . . ?
Pd1 W2 W3 C15 -158.0(6) . . . . ?
C11 W2 W3 C17 -14(5) . . . . ?
S2 W2 W3 C17 146(5) . . . . ?
S1 W2 W3 C17 47(5) . . . . ?
S4 W2 W3 C17 -114(5) . . . . ?
C7 W2 W3 C17 20(5) . . . . ?
C10 W2 W3 C17 -53(5) . . . . ?
C8 W2 W3 C17 -23(7) . . . . ?
C9 W2 W3 C17 -85(5) . . . . ?
W1 W2 W3 C17 111(5) . . . . ?
Pd1 W2 W3 C17 -177(5) . . . . ?
C11 W2 W3 S3 -158.9(6) . . . . ?
S2 W2 W3 S3 1.18(12) . . . . ?
S1 W2 W3 S3 -98.47(14) . . . . ?
S4 W2 W3 S3 101.10(14) . . . . ?
C7 W2 W3 S3 -124.9(6) . . . . ?
C10 W2 W3 S3 161.3(7) . . . . ?
C8 W2 W3 S3 -169(5) . . . . ?
C9 W2 W3 S3 130.0(8) . . . . ?
W1 W2 W3 S3 -34.33(9) . . . . ?
Pd1 W2 W3 S3 37.34(9) . . . . ?
C11 W2 W3 C13 76.8(9) . . . . ?
S2 W2 W3 C13 -123.2(8) . . . . ?
S1 W2 W3 C13 137.1(8) . . . . ?
S4 W2 W3 C13 -23.3(8) . . . . ?
C7 W2 W3 C13 110.7(10) . . . . ?
C10 W2 W3 C13 36.9(10) . . . . ?
C8 W2 W3 C13 67(5) . . . . ?
C9 W2 W3 C13 5.6(11) . . . . ?
W1 W2 W3 C13 -158.7(8) . . . . ?
Pd1 W2 W3 C13 -87.0(8) . . . . ?
C11 W2 W3 C14 44.9(8) . . . . ?
S2 W2 W3 C14 -155.1(5) . . . . ?
S1 W2 W3 C14 105.2(5) . . . . ?
S4 W2 W3 C14 -55.2(5) . . . . ?
C7 W2 W3 C14 78.8(8) . . . . ?
C10 W2 W3 C14 5.0(8) . . . . ?
C8 W2 W3 C14 35(5) . . . . ?
C9 W2 W3 C14 -26.3(9) . . . . ?
W1 W2 W3 C14 169.4(5) . . . . ?
Pd1 W2 W3 C14 -118.9(5) . . . . ?
C11 W2 W3 W1 -124.5(6) . . . . ?
S2 W2 W3 W1 35.51(8) . . . . ?
S1 W2 W3 W1 -64.14(11) . . . . ?
S4 W2 W3 W1 135.43(11) . . . . ?
C7 W2 W3 W1 -90.6(6) . . . . ?
C10 W2 W3 W1 -164.4(6) . . . . ?
C8 W2 W3 W1 -134(5) . . . . ?
C9 W2 W3 W1 164.3(8) . . . . ?
Pd1 W2 W3 W1 71.67(3) . . . . ?
C11 W2 W3 Pd1 163.8(6) . . . . ?
S2 W2 W3 Pd1 -36.17(9) . . . . ?
S1 W2 W3 Pd1 -135.81(11) . . . . ?
S4 W2 W3 Pd1 63.76(11) . . . . ?
C7 W2 W3 Pd1 -162.2(6) . . . . ?
C10 W2 W3 Pd1 123.9(7) . . . . ?
C8 W2 W3 Pd1 154(5) . . . . ?
C9 W2 W3 Pd1 92.6(8) . . . . ?
W1 W2 W3 Pd1 -71.67(3) . . . . ?
C3 W1 W3 S1 32.0(6) . . . . ?
S2 W1 W3 S1 -99.62(14) . . . . ?
C2 W1 W3 S1 20(2) . . . . ?
S3 W1 W3 S1 159.82(15) . . . . ?
C4 W1 W3 S1 68.0(5) . . . . ?
C5 W1 W3 S1 106.5(5) . . . . ?
C1 W1 W3 S1 137.8(7) . . . . ?
W2 W1 W3 S1 -64.20(11) . . . . ?
Pd1 W1 W3 S1 -136.09(11) . . . . ?
C3 W1 W3 C16 -38.1(8) . . . . ?
S1 W1 W3 C16 -70.1(6) . . . . ?
S2 W1 W3 C16 -169.8(6) . . . . ?
C2 W1 W3 C16 -50(2) . . . . ?
S3 W1 W3 C16 89.7(6) . . . . ?
C4 W1 W3 C16 -2.2(8) . . . . ?
C5 W1 W3 C16 36.3(8) . . . . ?
C1 W1 W3 C16 67.6(9) . . . . ?
W2 W1 W3 C16 -134.3(6) . . . . ?
Pd1 W1 W3 C16 153.8(6) . . . . ?
C3 W1 W3 S4 130.9(6) . . . . ?
S1 W1 W3 S4 98.86(14) . . . . ?
S2 W1 W3 S4 -0.75(12) . . . . ?
C2 W1 W3 S4 119(2) . . . . ?
S3 W1 W3 S4 -101.32(14) . . . . ?
C4 W1 W3 S4 166.8(5) . . . . ?
C5 W1 W3 S4 -154.7(5) . . . . ?
C1 W1 W3 S4 -123.4(7) . . . . ?
W2 W1 W3 S4 34.67(9) . . . . ?
Pd1 W1 W3 S4 -37.22(9) . . . . ?
C3 W1 W3 C15 -1.9(9) . . . . ?
S1 W1 W3 C15 -34.0(8) . . . . ?
S2 W1 W3 C15 -133.6(7) . . . . ?
C2 W1 W3 C15 -14(2) . . . . ?
S3 W1 W3 C15 125.9(7) . . . . ?
C4 W1 W3 C15 34.0(9) . . . . ?
C5 W1 W3 C15 72.5(9) . . . . ?
C1 W1 W3 C15 103.8(10) . . . . ?
W2 W1 W3 C15 -98.2(7) . . . . ?
Pd1 W1 W3 C15 -170.1(7) . . . . ?
C3 W1 W3 C17 -77.7(8) . . . . ?
S1 W1 W3 C17 -109.7(6) . . . . ?
S2 W1 W3 C17 150.7(6) . . . . ?
C2 W1 W3 C17 -89(2) . . . . ?
S3 W1 W3 C17 50.1(6) . . . . ?
C4 W1 W3 C17 -41.7(7) . . . . ?
C5 W1 W3 C17 -3.2(8) . . . . ?
C1 W1 W3 C17 28.1(9) . . . . ?
W2 W1 W3 C17 -173.9(6) . . . . ?
Pd1 W1 W3 C17 114.2(6) . . . . ?
C3 W1 W3 S3 -127.8(6) . . . . ?
S1 W1 W3 S3 -159.82(15) . . . . ?
S2 W1 W3 S3 100.56(14) . . . . ?
C2 W1 W3 S3 -140(2) . . . . ?
C4 W1 W3 S3 -91.8(5) . . . . ?
C5 W1 W3 S3 -53.4(5) . . . . ?
C1 W1 W3 S3 -22.0(7) . . . . ?
W2 W1 W3 S3 135.98(11) . . . . ?
Pd1 W1 W3 S3 64.09(11) . . . . ?
C3 W1 W3 C13 -107.5(10) . . . . ?
S1 W1 W3 C13 -139.5(8) . . . . ?
S2 W1 W3 C13 120.9(8) . . . . ?
C2 W1 W3 C13 -119(2) . . . . ?
S3 W1 W3 C13 20.3(8) . . . . ?
C4 W1 W3 C13 -71.5(9) . . . . ?
C5 W1 W3 C13 -33.1(10) . . . . ?
C1 W1 W3 C13 -1.7(11) . . . . ?
W2 W1 W3 C13 156.3(8) . . . . ?
Pd1 W1 W3 C13 84.4(8) . . . . ?
C3 W1 W3 C14 3(3) . . . . ?
S1 W1 W3 C14 -29(3) . . . . ?
S2 W1 W3 C14 -129(3) . . . . ?
C2 W1 W3 C14 -9(3) . . . . ?
S3 W1 W3 C14 131(3) . . . . ?
C4 W1 W3 C14 39(3) . . . . ?
C5 W1 W3 C14 77(3) . . . . ?
C1 W1 W3 C14 109(3) . . . . ?
W2 W1 W3 C14 -93(3) . . . . ?
Pd1 W1 W3 C14 -165(3) . . . . ?
C3 W1 W3 W2 96.2(6) . . . . ?
S1 W1 W3 W2 64.20(11) . . . . ?
S2 W1 W3 W2 -35.42(9) . . . . ?
C2 W1 W3 W2 84(2) . . . . ?
S3 W1 W3 W2 -135.98(11) . . . . ?
C4 W1 W3 W2 132.2(5) . . . . ?
C5 W1 W3 W2 170.7(5) . . . . ?
C1 W1 W3 W2 -158.0(7) . . . . ?
Pd1 W1 W3 W2 -71.89(3) . . . . ?
C3 W1 W3 Pd1 168.1(6) . . . . ?
S1 W1 W3 Pd1 136.09(11) . . . . ?
S2 W1 W3 Pd1 36.47(9) . . . . ?
C2 W1 W3 Pd1 156(2) . . . . ?
S3 W1 W3 Pd1 -64.09(11) . . . . ?
C4 W1 W3 Pd1 -155.9(5) . . . . ?
C5 W1 W3 Pd1 -117.5(5) . . . . ?
C1 W1 W3 Pd1 -86.1(7) . . . . ?
W2 W1 W3 Pd1 71.89(3) . . . . ?
S1 W3 Pd1 P1 -174.82(18) . . . . ?
C16 W3 Pd1 P1 60.4(12) . . . . ?
S4 W3 Pd1 P1 -77.12(19) . . . . ?
C15 W3 Pd1 P1 -50.1(13) . . . . ?
C17 W3 Pd1 P1 39.5(6) . . . . ?
S3 W3 Pd1 P1 87.64(19) . . . . ?
C13 W3 Pd1 P1 3.2(6) . . . . ?
C14 W3 Pd1 P1 -32.2(6) . . . . ?
W2 W3 Pd1 P1 -140.19(16) . . . . ?
W1 W3 Pd1 P1 150.77(16) . . . . ?
S1 W3 Pd1 S4 -97.70(14) . . . . ?
C16 W3 Pd1 S4 137.5(12) . . . . ?
C15 W3 Pd1 S4 27.1(13) . . . . ?
C17 W3 Pd1 S4 116.6(6) . . . . ?
S3 W3 Pd1 S4 164.76(15) . . . . ?
C13 W3 Pd1 S4 80.3(6) . . . . ?
C14 W3 Pd1 S4 45.0(6) . . . . ?
W2 W3 Pd1 S4 -63.07(11) . . . . ?
W1 W3 Pd1 S4 -132.11(11) . . . . ?
S1 W3 Pd1 S2 -0.29(12) . . . . ?
C16 W3 Pd1 S2 -125.1(12) . . . . ?
S4 W3 Pd1 S2 97.41(14) . . . . ?
C15 W3 Pd1 S2 124.5(13) . . . . ?
C17 W3 Pd1 S2 -146.0(6) . . . . ?
S3 W3 Pd1 S2 -97.83(14) . . . . ?
C13 W3 Pd1 S2 177.7(6) . . . . ?
C14 W3 Pd1 S2 142.4(5) . . . . ?
W2 W3 Pd1 S2 34.34(8) . . . . ?
W1 W3 Pd1 S2 -34.70(8) . . . . ?
S1 W3 Pd1 S3 97.54(14) . . . . ?
C16 W3 Pd1 S3 -27.3(12) . . . . ?
S4 W3 Pd1 S3 -164.76(15) . . . . ?
C15 W3 Pd1 S3 -137.7(13) . . . . ?
C17 W3 Pd1 S3 -48.1(6) . . . . ?
C13 W3 Pd1 S3 -84.4(6) . . . . ?
C14 W3 Pd1 S3 -119.8(6) . . . . ?
W2 W3 Pd1 S3 132.17(11) . . . . ?
W1 W3 Pd1 S3 63.13(11) . . . . ?
S1 W3 Pd1 W1 34.41(9) . . . . ?
C16 W3 Pd1 W1 -90.4(12) . . . . ?
S4 W3 Pd1 W1 132.11(11) . . . . ?
C15 W3 Pd1 W1 159.2(13) . . . . ?
C17 W3 Pd1 W1 -111.3(6) . . . . ?
S3 W3 Pd1 W1 -63.13(11) . . . . ?
C13 W3 Pd1 W1 -147.6(6) . . . . ?
C14 W3 Pd1 W1 177.1(5) . . . . ?
W2 W3 Pd1 W1 69.04(2) . . . . ?
S1 W3 Pd1 W2 -34.63(9) . . . . ?
C16 W3 Pd1 W2 -159.4(12) . . . . ?
S4 W3 Pd1 W2 63.07(11) . . . . ?
C15 W3 Pd1 W2 90.1(13) . . . . ?
C17 W3 Pd1 W2 179.7(6) . . . . ?
S3 W3 Pd1 W2 -132.17(11) . . . . ?
C13 W3 Pd1 W2 143.4(6) . . . . ?
C14 W3 Pd1 W2 108.0(5) . . . . ?
W1 W3 Pd1 W2 -69.04(2) . . . . ?
C3 W1 Pd1 P1 61.1(12) . . . . ?
S1 W1 Pd1 P1 -179.0(2) . . . . ?
S2 W1 Pd1 P1 82.2(2) . . . . ?
C2 W1 Pd1 P1 40.4(5) . . . . ?
S3 W1 Pd1 P1 -80.8(2) . . . . ?
C4 W1 Pd1 P1 -59.7(11) . . . . ?
C5 W1 Pd1 P1 -34.1(5) . . . . ?
C1 W1 Pd1 P1 2.9(4) . . . . ?
W2 W1 Pd1 P1 145.56(19) . . . . ?
W3 W1 Pd1 P1 -144.70(19) . . . . ?
C3 W1 Pd1 S4 -118.7(12) . . . . ?
S1 W1 Pd1 S4 1.26(13) . . . . ?
S2 W1 Pd1 S4 -97.51(14) . . . . ?
C2 W1 Pd1 S4 -139.4(5) . . . . ?
S3 W1 Pd1 S4 99.41(14) . . . . ?
C4 W1 Pd1 S4 120.5(11) . . . . ?
C5 W1 Pd1 S4 146.1(5) . . . . ?
C1 W1 Pd1 S4 -176.8(4) . . . . ?
W2 W1 Pd1 S4 -34.19(9) . . . . ?
W3 W1 Pd1 S4 35.55(9) . . . . ?
C3 W1 Pd1 S2 -21.2(12) . . . . ?
S1 W1 Pd1 S2 98.77(14) . . . . ?
C2 W1 Pd1 S2 -41.9(5) . . . . ?
S3 W1 Pd1 S2 -163.08(16) . . . . ?
C4 W1 Pd1 S2 -141.9(11) . . . . ?
C5 W1 Pd1 S2 -116.4(5) . . . . ?
C1 W1 Pd1 S2 -79.3(4) . . . . ?
W2 W1 Pd1 S2 63.32(11) . . . . ?
W3 W1 Pd1 S2 133.05(11) . . . . ?
C3 W1 Pd1 S3 141.9(12) . . . . ?
S1 W1 Pd1 S3 -98.15(15) . . . . ?
S2 W1 Pd1 S3 163.08(16) . . . . ?
C2 W1 Pd1 S3 121.2(5) . . . . ?
C4 W1 Pd1 S3 21.1(11) . . . . ?
C5 W1 Pd1 S3 46.7(5) . . . . ?
C1 W1 Pd1 S3 83.7(4) . . . . ?
W2 W1 Pd1 S3 -133.60(12) . . . . ?
W3 W1 Pd1 S3 -63.87(11) . . . . ?
C3 W1 Pd1 W3 -154.2(12) . . . . ?
S1 W1 Pd1 W3 -34.29(9) . . . . ?
S2 W1 Pd1 W3 -133.05(11) . . . . ?
C2 W1 Pd1 W3 -174.9(5) . . . . ?
S3 W1 Pd1 W3 63.87(11) . . . . ?
C4 W1 Pd1 W3 85.0(11) . . . . ?
C5 W1 Pd1 W3 110.6(5) . . . . ?
C1 W1 Pd1 W3 147.6(4) . . . . ?
W2 W1 Pd1 W3 -69.74(2) . . . . ?
C3 W1 Pd1 W2 -84.5(12) . . . . ?
S1 W1 Pd1 W2 35.45(9) . . . . ?
S2 W1 Pd1 W2 -63.32(11) . . . . ?
C2 W1 Pd1 W2 -105.2(5) . . . . ?
S3 W1 Pd1 W2 133.60(12) . . . . ?
C4 W1 Pd1 W2 154.7(11) . . . . ?
C5 W1 Pd1 W2 -179.7(5) . . . . ?
C1 W1 Pd1 W2 -142.6(4) . . . . ?
W3 W1 Pd1 W2 69.74(2) . . . . ?
C11 W2 Pd1 P1 53.2(19) . . . . ?
S2 W2 Pd1 P1 -87.3(2) . . . . ?
S1 W2 Pd1 P1 173.72(19) . . . . ?
S4 W2 Pd1 P1 75.4(2) . . . . ?
C7 W2 Pd1 P1 -67.2(10) . . . . ?
C10 W2 Pd1 P1 34.9(7) . . . . ?
C8 W2 Pd1 P1 -37.4(7) . . . . ?
C9 W2 Pd1 P1 -1.3(6) . . . . ?
W1 W2 Pd1 P1 -150.80(18) . . . . ?
W3 W2 Pd1 P1 139.20(18) . . . . ?
C11 W2 Pd1 S4 -22.1(19) . . . . ?
S2 W2 Pd1 S4 -162.68(15) . . . . ?
S1 W2 Pd1 S4 98.33(14) . . . . ?
C7 W2 Pd1 S4 -142.6(10) . . . . ?
C10 W2 Pd1 S4 -40.5(7) . . . . ?
C8 W2 Pd1 S4 -112.8(7) . . . . ?
C9 W2 Pd1 S4 -76.7(6) . . . . ?
W1 W2 Pd1 S4 133.81(11) . . . . ?
W3 W2 Pd1 S4 63.81(11) . . . . ?
C11 W2 Pd1 S2 140.5(19) . . . . ?
S1 W2 Pd1 S2 -98.99(14) . . . . ?
S4 W2 Pd1 S2 162.68(15) . . . . ?
C7 W2 Pd1 S2 20.1(10) . . . . ?
C10 W2 Pd1 S2 122.2(7) . . . . ?
C8 W2 Pd1 S2 49.9(7) . . . . ?
C9 W2 Pd1 S2 86.0(6) . . . . ?
W1 W2 Pd1 S2 -63.51(10) . . . . ?
W3 W2 Pd1 S2 -133.51(10) . . . . ?
C11 W2 Pd1 S3 -121.5(19) . . . . ?
S2 W2 Pd1 S3 97.91(14) . . . . ?
S1 W2 Pd1 S3 -1.07(13) . . . . ?
S4 W2 Pd1 S3 -99.40(15) . . . . ?
C7 W2 Pd1 S3 118.0(10) . . . . ?
C10 W2 Pd1 S3 -139.9(7) . . . . ?
C8 W2 Pd1 S3 147.8(6) . . . . ?
C9 W2 Pd1 S3 -176.1(6) . . . . ?
W1 W2 Pd1 S3 34.41(9) . . . . ?
W3 W2 Pd1 S3 -35.60(9) . . . . ?
C11 W2 Pd1 W3 -85.9(19) . . . . ?
S2 W2 Pd1 W3 133.51(10) . . . . ?
S1 W2 Pd1 W3 34.52(9) . . . . ?
S4 W2 Pd1 W3 -63.81(11) . . . . ?
C7 W2 Pd1 W3 153.6(10) . . . . ?
C10 W2 Pd1 W3 -104.3(7) . . . . ?
C8 W2 Pd1 W3 -176.6(6) . . . . ?
C9 W2 Pd1 W3 -140.5(6) . . . . ?
W1 W2 Pd1 W3 70.00(3) . . . . ?
C11 W2 Pd1 W1 -155.9(19) . . . . ?
S2 W2 Pd1 W1 63.51(10) . . . . ?
S1 W2 Pd1 W1 -35.48(9) . . . . ?
S4 W2 Pd1 W1 -133.81(11) . . . . ?
C7 W2 Pd1 W1 83.6(10) . . . . ?
C10 W2 Pd1 W1 -174.3(7) . . . . ?
C8 W2 Pd1 W1 113.4(6) . . . . ?
C9 W2 Pd1 W1 149.5(6) . . . . ?
W3 W2 Pd1 W1 -70.00(3) . . . . ?
C16 W3 S1 W2 -160.2(5) . . . . ?
S4 W3 S1 W2 -15.92(12) . . . . ?
C15 W3 S1 W2 -125.3(6) . . . . ?
C17 W3 S1 W2 -175.2(6) . . . . ?
S3 W3 S1 W2 93.75(11) . . . . ?
C13 W3 S1 W2 -137.9(9) . . . . ?
C14 W3 S1 W2 -107.7(5) . . . . ?
W1 W3 S1 W2 77.34(8) . . . . ?
Pd1 W3 S1 W2 38.81(9) . . . . ?
C16 W3 S1 W1 122.5(5) . . . . ?
S4 W3 S1 W1 -93.27(11) . . . . ?
C15 W3 S1 W1 157.4(6) . . . . ?
C17 W3 S1 W1 107.5(6) . . . . ?
S3 W3 S1 W1 16.41(12) . . . . ?
C13 W3 S1 W1 144.7(9) . . . . ?
C14 W3 S1 W1 174.9(5) . . . . ?
W2 W3 S1 W1 -77.34(8) . . . . ?
Pd1 W3 S1 W1 -38.53(8) . . . . ?
C11 W2 S1 W3 129.2(5) . . . . ?
S2 W2 S1 W3 -92.93(11) . . . . ?
S4 W2 S1 W3 15.99(12) . . . . ?
C7 W2 S1 W3 163.7(4) . . . . ?
C10 W2 S1 W3 108.7(5) . . . . ?
C8 W2 S1 W3 172.8(6) . . . . ?
C9 W2 S1 W3 134.1(8) . . . . ?
W1 W2 S1 W3 -78.02(8) . . . . ?
Pd1 W2 S1 W3 -38.42(9) . . . . ?
C11 W2 S1 W1 -152.8(5) . . . . ?
S2 W2 S1 W1 -14.91(12) . . . . ?
S4 W2 S1 W1 94.00(11) . . . . ?
C7 W2 S1 W1 -118.2(4) . . . . ?
C10 W2 S1 W1 -173.2(5) . . . . ?
C8 W2 S1 W1 -109.2(6) . . . . ?
C9 W2 S1 W1 -147.9(8) . . . . ?
W3 W2 S1 W1 78.02(8) . . . . ?
Pd1 W2 S1 W1 39.59(8) . . . . ?
C3 W1 S1 W3 -158.4(4) . . . . ?
S2 W1 S1 W3 92.73(11) . . . . ?
C2 W1 S1 W3 -176.1(4) . . . . ?
S3 W1 S1 W3 -16.49(12) . . . . ?
C4 W1 S1 W3 -122.9(4) . . . . ?
C5 W1 S1 W3 -109.3(5) . . . . ?
C1 W1 S1 W3 -144.8(6) . . . . ?
W2 W1 S1 W3 77.85(8) . . . . ?
Pd1 W1 S1 W3 38.20(8) . . . . ?
C3 W1 S1 W2 123.8(4) . . . . ?
S2 W1 S1 W2 14.88(12) . . . . ?
C2 W1 S1 W2 106.0(4) . . . . ?
S3 W1 S1 W2 -94.34(11) . . . . ?
C4 W1 S1 W2 159.2(4) . . . . ?
C5 W1 S1 W2 172.8(5) . . . . ?
C1 W1 S1 W2 137.3(6) . . . . ?
W3 W1 S1 W2 -77.85(8) . . . . ?
Pd1 W1 S1 W2 -39.65(9) . . . . ?
C11 W2 S2 W1 114.2(8) . . . . ?
S1 W2 S2 W1 14.91(12) . . . . ?
S4 W2 S2 W1 -93.47(11) . . . . ?
C7 W2 S2 W1 109.5(5) . . . . ?
C10 W2 S2 W1 166.1(7) . . . . ?
C8 W2 S2 W1 139.7(5) . . . . ?
C9 W2 S2 W1 168.2(4) . . . . ?
W3 W2 S2 W1 -39.13(8) . . . . ?
Pd1 W2 S2 W1 -79.27(8) . . . . ?
C11 W2 S2 Pd1 -166.5(7) . . . . ?
S1 W2 S2 Pd1 94.17(11) . . . . ?
S4 W2 S2 Pd1 -14.21(12) . . . . ?
C7 W2 S2 Pd1 -171.3(5) . . . . ?
C10 W2 S2 Pd1 -114.6(7) . . . . ?
C8 W2 S2 Pd1 -141.0(5) . . . . ?
C9 W2 S2 Pd1 -112.5(4) . . . . ?
W1 W2 S2 Pd1 79.27(8) . . . . ?
W3 W2 S2 Pd1 40.13(8) . . . . ?
C3 W1 S2 W2 -107.8(4) . . . . ?
S1 W1 S2 W2 -14.89(12) . . . . ?
C2 W1 S2 W2 -132.3(4) . . . . ?
S3 W1 S2 W2 93.42(12) . . . . ?
C4 W1 S2 W2 -122.5(8) . . . . ?
C5 W1 S2 W2 -170.0(6) . . . . ?
C1 W1 S2 W2 -165.7(4) . . . . ?
W3 W1 S2 W2 39.01(8) . . . . ?
Pd1 W1 S2 W2 79.46(9) . . . . ?
C3 W1 S2 Pd1 172.8(4) . . . . ?
S1 W1 S2 Pd1 -94.35(11) . . . . ?
C2 W1 S2 Pd1 148.2(4) . . . . ?
S3 W1 S2 Pd1 13.96(13) . . . . ?
C4 W1 S2 Pd1 158.1(7) . . . . ?
C5 W1 S2 Pd1 110.6(6) . . . . ?
C1 W1 S2 Pd1 114.9(4) . . . . ?
W2 W1 S2 Pd1 -79.46(9) . . . . ?
W3 W1 S2 Pd1 -40.45(8) . . . . ?
P1 Pd1 S2 W2 138.18(12) . . . . ?
S4 Pd1 S2 W2 13.52(12) . . . . ?
S3 Pd1 S2 W2 -89.86(11) . . . . ?
W3 Pd1 S2 W2 -38.09(7) . . . . ?
W1 Pd1 S2 W2 -76.60(8) . . . . ?
P1 Pd1 S2 W1 -145.21(11) . . . . ?
S4 Pd1 S2 W1 90.12(11) . . . . ?
S3 Pd1 S2 W1 -13.25(12) . . . . ?
W3 Pd1 S2 W1 38.51(8) . . . . ?
W2 Pd1 S2 W1 76.60(8) . . . . ?
C3 W1 S3 W3 120.3(7) . . . . ?
S1 W1 S3 W3 16.39(12) . . . . ?
S2 W1 S3 W3 -92.29(11) . . . . ?
C2 W1 S3 W3 171.0(5) . . . . ?
C4 W1 S3 W3 109.6(4) . . . . ?
C5 W1 S3 W3 137.3(4) . . . . ?
C1 W1 S3 W3 169.2(3) . . . . ?
W2 W1 S3 W3 -37.91(8) . . . . ?
Pd1 W1 S3 W3 -78.36(9) . . . . ?
C3 W1 S3 Pd1 -161.3(7) . . . . ?
S1 W1 S3 Pd1 94.75(11) . . . . ?
S2 W1 S3 Pd1 -13.92(13) . . . . ?
C2 W1 S3 Pd1 -110.7(5) . . . . ?
C4 W1 S3 Pd1 -172.0(4) . . . . ?
C5 W1 S3 Pd1 -144.3(4) . . . . ?
C1 W1 S3 Pd1 -112.4(3) . . . . ?
W2 W1 S3 Pd1 40.45(9) . . . . ?
W3 W1 S3 Pd1 78.36(9) . . . . ?
S1 W3 S3 W1 -16.39(12) . . . . ?
C16 W3 S3 W1 -111.6(5) . . . . ?
S4 W3 S3 W1 91.82(11) . . . . ?
C15 W3 S3 W1 -121.0(8) . . . . ?
C17 W3 S3 W1 -139.2(5) . . . . ?
C13 W3 S3 W1 -169.9(4) . . . . ?
C14 W3 S3 W1 -170.5(6) . . . . ?
W2 W3 S3 W1 37.65(8) . . . . ?
Pd1 W3 S3 W1 79.20(8) . . . . ?
S1 W3 S3 Pd1 -95.59(11) . . . . ?
C16 W3 S3 Pd1 169.2(5) . . . . ?
S4 W3 S3 Pd1 12.62(13) . . . . ?
C15 W3 S3 Pd1 159.8(8) . . . . ?
C17 W3 S3 Pd1 141.6(5) . . . . ?
C13 W3 S3 Pd1 110.9(4) . . . . ?
C14 W3 S3 Pd1 110.3(6) . . . . ?
W2 W3 S3 Pd1 -41.55(8) . . . . ?
W1 W3 S3 Pd1 -79.20(8) . . . . ?
P1 Pd1 S3 W1 145.64(12) . . . . ?
S4 Pd1 S3 W1 -88.94(12) . . . . ?
S2 Pd1 S3 W1 13.23(12) . . . . ?
W3 Pd1 S3 W1 -76.89(8) . . . . ?
W2 Pd1 S3 W1 -37.81(8) . . . . ?
P1 Pd1 S3 W3 -137.47(12) . . . . ?
S4 Pd1 S3 W3 -12.05(12) . . . . ?
S2 Pd1 S3 W3 90.12(11) . . . . ?
W1 Pd1 S3 W3 76.89(8) . . . . ?
W2 Pd1 S3 W3 39.08(8) . . . . ?
C11 W2 S4 W3 -107.2(5) . . . . ?
S2 W2 S4 W3 92.83(11) . . . . ?
S1 W2 S4 W3 -15.93(12) . . . . ?
C7 W2 S4 W3 -128.4(9) . . . . ?
C10 W2 S4 W3 -130.5(6) . . . . ?
C8 W2 S4 W3 -172.1(5) . . . . ?
C9 W2 S4 W3 -163.8(5) . . . . ?
W1 W2 S4 W3 38.42(8) . . . . ?
Pd1 W2 S4 W3 78.62(9) . . . . ?
C11 W2 S4 Pd1 174.1(5) . . . . ?
S2 W2 S4 Pd1 14.22(12) . . . . ?
S1 W2 S4 Pd1 -94.55(12) . . . . ?
C7 W2 S4 Pd1 153.0(9) . . . . ?
C10 W2 S4 Pd1 150.8(6) . . . . ?
C8 W2 S4 Pd1 109.3(5) . . . . ?
C9 W2 S4 Pd1 117.6(5) . . . . ?
W1 W2 S4 Pd1 -40.20(8) . . . . ?
W3 W2 S4 Pd1 -78.62(9) . . . . ?
S1 W3 S4 W2 15.92(12) . . . . ?
C16 W3 S4 W2 126.0(8) . . . . ?
C15 W3 S4 W2 109.7(5) . . . . ?
C17 W3 S4 W2 173.5(6) . . . . ?
S3 W3 S4 W2 -92.19(11) . . . . ?
C13 W3 S4 W2 167.3(5) . . . . ?
C14 W3 S4 W2 134.7(5) . . . . ?
W1 W3 S4 W2 -38.05(8) . . . . ?
Pd1 W3 S4 W2 -79.53(9) . . . . ?
S1 W3 S4 Pd1 95.45(11) . . . . ?
C16 W3 S4 Pd1 -154.5(8) . . . . ?
C15 W3 S4 Pd1 -170.7(5) . . . . ?
C17 W3 S4 Pd1 -107.0(6) . . . . ?
S3 W3 S4 Pd1 -12.66(13) . . . . ?
C13 W3 S4 Pd1 -113.2(5) . . . . ?
C14 W3 S4 Pd1 -145.8(5) . . . . ?
W2 W3 S4 Pd1 79.53(9) . . . . ?
W1 W3 S4 Pd1 41.48(8) . . . . ?
P1 Pd1 S4 W2 -142.21(11) . . . . ?
S2 Pd1 S4 W2 -13.50(12) . . . . ?
S3 Pd1 S4 W2 88.93(12) . . . . ?
W3 Pd1 S4 W2 76.85(9) . . . . ?
W1 Pd1 S4 W2 37.66(8) . . . . ?
P1 Pd1 S4 W3 140.94(11) . . . . ?
S2 Pd1 S4 W3 -90.35(11) . . . . ?
S3 Pd1 S4 W3 12.08(12) . . . . ?
W1 Pd1 S4 W3 -39.20(8) . . . . ?
W2 Pd1 S4 W3 -76.85(9) . . . . ?
S4 Pd1 P1 C19 58.2(5) . . . . ?
S2 Pd1 P1 C19 -59.5(5) . . . . ?
S3 Pd1 P1 C19 177.3(5) . . . . ?
W3 Pd1 P1 C19 114.2(5) . . . . ?
W1 Pd1 P1 C19 -121.5(5) . . . . ?
W2 Pd1 P1 C19 3.3(6) . . . . ?
S4 Pd1 P1 C25 -61.8(5) . . . . ?
S2 Pd1 P1 C25 -179.4(5) . . . . ?
S3 Pd1 P1 C25 57.4(5) . . . . ?
W3 Pd1 P1 C25 -5.7(6) . . . . ?
W1 Pd1 P1 C25 118.5(5) . . . . ?
W2 Pd1 P1 C25 -116.7(5) . . . . ?
S4 Pd1 P1 C31 -179.8(5) . . . . ?
S2 Pd1 P1 C31 62.6(5) . . . . ?
S3 Pd1 P1 C31 -60.6(5) . . . . ?
W3 Pd1 P1 C31 -123.7(5) . . . . ?
W1 Pd1 P1 C31 0.5(5) . . . . ?
W2 Pd1 P1 C31 125.3(5) . . . . ?
C3 W1 C1 C5 77.3(10) . . . . ?
S1 W1 C1 C5 61.2(13) . . . . ?
S2 W1 C1 C5 -174.2(10) . . . . ?
C2 W1 C1 C5 114.0(13) . . . . ?
S3 W1 C1 C5 -68.2(10) . . . . ?
C4 W1 C1 C5 35.3(9) . . . . ?
W2 W1 C1 C5 165.1(8) . . . . ?
W3 W1 C1 C5 -50.5(13) . . . . ?
Pd1 W1 C1 C5 -122.0(9) . . . . ?
C3 W1 C1 C2 -36.7(8) . . . . ?
S1 W1 C1 C2 -52.8(12) . . . . ?
S2 W1 C1 C2 71.8(9) . . . . ?
S3 W1 C1 C2 177.8(8) . . . . ?
C4 W1 C1 C2 -78.7(9) . . . . ?
C5 W1 C1 C2 -114.0(13) . . . . ?
W2 W1 C1 C2 51.1(11) . . . . ?
W3 W1 C1 C2 -164.5(7) . . . . ?
Pd1 W1 C1 C2 124.0(8) . . . . ?
C3 W1 C1 C6 -160.3(16) . . . . ?
S1 W1 C1 C6 -176.4(11) . . . . ?
S2 W1 C1 C6 -51.8(14) . . . . ?
C2 W1 C1 C6 -123.6(18) . . . . ?
S3 W1 C1 C6 54.2(14) . . . . ?
C4 W1 C1 C6 157.7(16) . . . . ?
C5 W1 C1 C6 122.4(19) . . . . ?
W2 W1 C1 C6 -72.6(16) . . . . ?
W3 W1 C1 C6 71.9(16) . . . . ?
Pd1 W1 C1 C6 0.4(15) . . . . ?
C5 C1 C2 C3 1.4(16) . . . . ?
C6 C1 C2 C3 -176.9(14) . . . . ?
W1 C1 C2 C3 64.8(11) . . . . ?
C5 C1 C2 W1 -63.4(10) . . . . ?
C6 C1 C2 W1 118.4(15) . . . . ?
S1 W1 C2 C3 32.7(10) . . . . ?
S2 W1 C2 C3 135.7(9) . . . . ?
S3 W1 C2 C3 -119.1(9) . . . . ?
C4 W1 C2 C3 -37.3(9) . . . . ?
C5 W1 C2 C3 -78.0(10) . . . . ?
C1 W1 C2 C3 -116.1(13) . . . . ?
W2 W1 C2 C3 93.5(9) . . . . ?
W3 W1 C2 C3 15(3) . . . . ?
Pd1 W1 C2 C3 168.1(8) . . . . ?
C3 W1 C2 C1 116.1(13) . . . . ?
S1 W1 C2 C1 148.8(7) . . . . ?
S2 W1 C2 C1 -108.3(8) . . . . ?
S3 W1 C2 C1 -3.1(11) . . . . ?
C4 W1 C2 C1 78.8(9) . . . . ?
C5 W1 C2 C1 38.0(8) . . . . ?
W2 W1 C2 C1 -150.5(7) . . . . ?
W3 W1 C2 C1 130.7(19) . . . . ?
Pd1 W1 C2 C1 -75.9(9) . . . . ?
C1 C2 C3 C4 -1.5(17) . . . . ?
W1 C2 C3 C4 64.6(11) . . . . ?
C1 C2 C3 W1 -66.2(10) . . . . ?
S1 W1 C3 C2 -151.4(9) . . . . ?
S2 W1 C3 C2 -47.3(10) . . . . ?
S3 W1 C3 C2 99.4(10) . . . . ?
C4 W1 C3 C2 117.2(14) . . . . ?
C5 W1 C3 C2 79.0(10) . . . . ?
C1 W1 C3 C2 37.7(9) . . . . ?
W2 W1 C3 C2 -104.3(9) . . . . ?
W3 W1 C3 C2 -176.4(7) . . . . ?
Pd1 W1 C3 C2 -29.5(18) . . . . ?
S1 W1 C3 C4 91.4(10) . . . . ?
S2 W1 C3 C4 -164.5(9) . . . . ?
C2 W1 C3 C4 -117.2(14) . . . . ?
S3 W1 C3 C4 -17.8(14) . . . . ?
C5 W1 C3 C4 -38.2(9) . . . . ?
C1 W1 C3 C4 -79.5(10) . . . . ?
W2 W1 C3 C4 138.5(9) . . . . ?
W3 W1 C3 C4 66.4(11) . . . . ?
Pd1 W1 C3 C4 -146.7(11) . . . . ?
C2 C3 C4 C5 1.0(17) . . . . ?
W1 C3 C4 C5 65.8(10) . . . . ?
C2 C3 C4 W1 -64.8(11) . . . . ?
C3 W1 C4 C5 -113.1(14) . . . . ?
S1 W1 C4 C5 159.1(9) . . . . ?
S2 W1 C4 C5 -88.6(11) . . . . ?
C2 W1 C4 C5 -77.1(10) . . . . ?
S3 W1 C4 C5 55.2(10) . . . . ?
C1 W1 C4 C5 -35.5(9) . . . . ?
W2 W1 C4 C5 -176.1(7) . . . . ?
W3 W1 C4 C5 111.6(9) . . . . ?
Pd1 W1 C4 C5 37.7(17) . . . . ?
S1 W1 C4 C3 -87.8(10) . . . . ?
S2 W1 C4 C3 24.5(14) . . . . ?
C2 W1 C4 C3 36.0(9) . . . . ?
S3 W1 C4 C3 168.3(9) . . . . ?
C5 W1 C4 C3 113.1(14) . . . . ?
C1 W1 C4 C3 77.6(10) . . . . ?
W2 W1 C4 C3 -63.0(11) . . . . ?
W3 W1 C4 C3 -135.3(9) . . . . ?
Pd1 W1 C4 C3 150.8(9) . . . . ?
C3 C4 C5 C1 -0.1(17) . . . . ?
W1 C4 C5 C1 64.5(11) . . . . ?
C3 C4 C5 W1 -64.7(10) . . . . ?
C2 C1 C5 C4 -0.8(17) . . . . ?
C6 C1 C5 C4 177.5(14) . . . . ?
W1 C1 C5 C4 -63.5(11) . . . . ?
C2 C1 C5 W1 62.8(9) . . . . ?
C6 C1 C5 W1 -118.9(15) . . . . ?
C3 W1 C5 C4 39.5(9) . . . . ?
S1 W1 C5 C4 -24.7(11) . . . . ?
S2 W1 C5 C4 126.8(8) . . . . ?
C2 W1 C5 C4 80.5(11) . . . . ?
S3 W1 C5 C4 -127.7(9) . . . . ?
C1 W1 C5 C4 119.2(15) . . . . ?
W2 W1 C5 C4 18(3) . . . . ?
W3 W1 C5 C4 -87.6(10) . . . . ?
Pd1 W1 C5 C4 -163.5(8) . . . . ?
C3 W1 C5 C1 -79.7(10) . . . . ?
S1 W1 C5 C1 -143.9(8) . . . . ?
S2 W1 C5 C1 7.6(12) . . . . ?
C2 W1 C5 C1 -38.7(9) . . . . ?
S3 W1 C5 C1 113.1(9) . . . . ?
C4 W1 C5 C1 -119.2(15) . . . . ?
W2 W1 C5 C1 -101(3) . . . . ?
W3 W1 C5 C1 153.2(8) . . . . ?
Pd1 W1 C5 C1 77.2(10) . . . . ?
C11 W2 C7 C8 -112.2(15) . . . . ?
S2 W2 C7 C8 62.1(11) . . . . ?
S1 W2 C7 C8 166.9(11) . . . . ?
S4 W2 C7 C8 -77.0(15) . . . . ?
C10 W2 C7 C8 -74.5(11) . . . . ?
C9 W2 C7 C8 -33.8(10) . . . . ?
W1 W2 C7 C8 117.1(10) . . . . ?
W3 W2 C7 C8 -172.3(9) . . . . ?
Pd1 W2 C7 C8 45.8(15) . . . . ?
S2 W2 C7 C11 174.4(11) . . . . ?
S1 W2 C7 C11 -80.8(12) . . . . ?
S4 W2 C7 C11 35.2(18) . . . . ?
C10 W2 C7 C11 37.8(11) . . . . ?
C8 W2 C7 C11 112.2(15) . . . . ?
C9 W2 C7 C11 78.5(12) . . . . ?
W1 W2 C7 C11 -130.7(11) . . . . ?
W3 W2 C7 C11 -60.1(13) . . . . ?
Pd1 W2 C7 C11 158.0(9) . . . . ?
C11 W2 C7 C12 124(3) . . . . ?
S2 W2 C7 C12 -62.0(19) . . . . ?
S1 W2 C7 C12 42.8(18) . . . . ?
S4 W2 C7 C12 158.8(13) . . . . ?
C10 W2 C7 C12 161(2) . . . . ?
C8 W2 C7 C12 -124(2) . . . . ?
C9 W2 C7 C12 -158(2) . . . . ?
W1 W2 C7 C12 -7(2) . . . . ?
W3 W2 C7 C12 64(2) . . . . ?
Pd1 W2 C7 C12 -78(2) . . . . ?
C11 C7 C8 C9 -0.9(18) . . . . ?
C12 C7 C8 C9 -175.7(15) . . . . ?
W2 C7 C8 C9 64.5(12) . . . . ?
C11 C7 C8 W2 -65.4(10) . . . . ?
C12 C7 C8 W2 119.8(17) . . . . ?
C11 W2 C8 C9 -80.4(12) . . . . ?
S2 W2 C8 C9 120.1(12) . . . . ?
S1 W2 C8 C9 -135.8(11) . . . . ?
S4 W2 C8 C9 15.6(14) . . . . ?
C7 W2 C8 C9 -119.8(16) . . . . ?
C10 W2 C8 C9 -37.8(11) . . . . ?
W1 W2 C8 C9 158.6(10) . . . . ?
W3 W2 C8 C9 -70(5) . . . . ?
Pd1 W2 C8 C9 82.3(12) . . . . ?
C11 W2 C8 C7 39.5(10) . . . . ?
S2 W2 C8 C7 -120.1(10) . . . . ?
S1 W2 C8 C7 -16.0(13) . . . . ?
S4 W2 C8 C7 135.4(9) . . . . ?
C10 W2 C8 C7 82.0(11) . . . . ?
C9 W2 C8 C7 119.8(16) . . . . ?
W1 W2 C8 C7 -81.5(10) . . . . ?
W3 W2 C8 C7 50(6) . . . . ?
Pd1 W2 C8 C7 -157.9(8) . . . . ?
C7 C8 C9 C10 0.4(19) . . . . ?
W2 C8 C9 C10 63.2(11) . . . . ?
C7 C8 C9 W2 -62.8(11) . . . . ?
C11 W2 C9 C8 77.7(12) . . . . ?
S2 W2 C9 C8 -61.7(12) . . . . ?
S1 W2 C9 C8 71.9(16) . . . . ?
S4 W2 C9 C8 -167.5(11) . . . . ?
C7 W2 C9 C8 35.9(11) . . . . ?
C10 W2 C9 C8 115.7(16) . . . . ?
W1 W2 C9 C8 -40.9(17) . . . . ?
W3 W2 C9 C8 169.7(9) . . . . ?
Pd1 W2 C9 C8 -116.2(11) . . . . ?
C11 W2 C9 C10 -38.0(10) . . . . ?
S2 W2 C9 C10 -177.5(11) . . . . ?
S1 W2 C9 C10 -43.9(16) . . . . ?
S4 W2 C9 C10 76.7(11) . . . . ?
C7 W2 C9 C10 -79.9(12) . . . . ?
C8 W2 C9 C10 -115.7(16) . . . . ?
W1 W2 C9 C10 -156.7(10) . . . . ?
W3 W2 C9 C10 53.9(14) . . . . ?
Pd1 W2 C9 C10 128.0(10) . . . . ?
C8 C9 C10 C11 0.3(18) . . . . ?
W2 C9 C10 C11 64.4(10) . . . . ?
C8 C9 C10 W2 -64.1(11) . . . . ?
C11 W2 C10 C9 115.4(16) . . . . ?
S2 W2 C10 C9 3.6(15) . . . . ?
S1 W2 C10 C9 152.7(10) . . . . ?
S4 W2 C10 C9 -103.8(11) . . . . ?
C7 W2 C10 C9 77.7(11) . . . . ?
C8 W2 C10 C9 36.1(10) . . . . ?
W1 W2 C10 C9 129.2(19) . . . . ?
W3 W2 C10 C9 -147.8(9) . . . . ?
Pd1 W2 C10 C9 -72.5(12) . . . . ?
S2 W2 C10 C11 -111.8(12) . . . . ?
S1 W2 C10 C11 37.3(12) . . . . ?
S4 W2 C10 C11 140.8(11) . . . . ?
C7 W2 C10 C11 -37.7(11) . . . . ?
C8 W2 C10 C11 -79.3(12) . . . . ?
C9 W2 C10 C11 -115.4(16) . . . . ?
W1 W2 C10 C11 14(3) . . . . ?
W3 W2 C10 C11 96.9(11) . . . . ?
Pd1 W2 C10 C11 172.2(9) . . . . ?
C8 C7 C11 C10 1.0(17) . . . . ?
C12 C7 C11 C10 175.8(15) . . . . ?
W2 C7 C11 C10 -65.6(10) . . . . ?
C8 C7 C11 W2 66.6(10) . . . . ?
C12 C7 C11 W2 -118.6(17) . . . . ?
C9 C10 C11 C7 -0.8(17) . . . . ?
W2 C10 C11 C7 65.6(10) . . . . ?
C9 C10 C11 W2 -66.4(11) . . . . ?
S2 W2 C11 C7 -8.1(16) . . . . ?
S1 W2 C11 C7 98.2(12) . . . . ?
S4 W2 C11 C7 -158.7(11) . . . . ?
C10 W2 C11 C7 -115.3(17) . . . . ?
C8 W2 C11 C7 -39.1(11) . . . . ?
C9 W2 C11 C7 -78.2(12) . . . . ?
W1 W2 C11 C7 69.0(13) . . . . ?
W3 W2 C11 C7 142.2(10) . . . . ?
Pd1 W2 C11 C7 -139.5(17) . . . . ?
S2 W2 C11 C10 107.2(12) . . . . ?
S1 W2 C11 C10 -146.5(11) . . . . ?
S4 W2 C11 C10 -43.4(12) . . . . ?
C7 W2 C11 C10 115.3(17) . . . . ?
C8 W2 C11 C10 76.2(12) . . . . ?
C9 W2 C11 C10 37.1(10) . . . . ?
W1 W2 C11 C10 -175.7(9) . . . . ?
W3 W2 C11 C10 -102.5(11) . . . . ?
Pd1 W2 C11 C10 -24(3) . . . . ?
S1 W3 C13 C17 -64.5(16) . . . . ?
C16 W3 C13 C17 -37.8(10) . . . . ?
S4 W3 C13 C17 171.5(11) . . . . ?
C15 W3 C13 C17 -79.6(12) . . . . ?
S3 W3 C13 C17 64.9(11) . . . . ?
C14 W3 C13 C17 -115.9(15) . . . . ?
W2 W3 C13 C17 -170.1(8) . . . . ?
W1 W3 C13 C17 48.7(14) . . . . ?
Pd1 W3 C13 C17 118.9(10) . . . . ?
S1 W3 C13 C14 51.4(16) . . . . ?
C16 W3 C13 C14 78.2(11) . . . . ?
S4 W3 C13 C14 -72.6(10) . . . . ?
C15 W3 C13 C14 36.3(10) . . . . ?
C17 W3 C13 C14 115.9(15) . . . . ?
S3 W3 C13 C14 -179.2(10) . . . . ?
W2 W3 C13 C14 -54.2(13) . . . . ?
W1 W3 C13 C14 164.6(8) . . . . ?
Pd1 W3 C13 C14 -125.2(9) . . . . ?
S1 W3 C13 C18 173.0(14) . . . . ?
C16 W3 C13 C18 -160(2) . . . . ?
S4 W3 C13 C18 48.9(18) . . . . ?
C15 W3 C13 C18 158(2) . . . . ?
C17 W3 C13 C18 -123(2) . . . . ?
S3 W3 C13 C18 -57.6(18) . . . . ?
C14 W3 C13 C18 122(2) . . . . ?
W2 W3 C13 C18 67(2) . . . . ?
W1 W3 C13 C18 -74(2) . . . . ?
Pd1 W3 C13 C18 -4(2) . . . . ?
C17 C13 C14 C15 1.3(18) . . . . ?
C18 C13 C14 C15 -179.8(16) . . . . ?
W3 C13 C14 C15 -62.4(11) . . . . ?
C17 C13 C14 W3 63.7(11) . . . . ?
C18 C13 C14 W3 -117.4(17) . . . . ?
S1 W3 C14 C15 -32.2(13) . . . . ?
C16 W3 C14 C15 38.7(10) . . . . ?
S4 W3 C14 C15 -134.9(12) . . . . ?
C17 W3 C14 C15 80.5(12) . . . . ?
S3 W3 C14 C15 118.7(12) . . . . ?
C13 W3 C14 C15 117.6(16) . . . . ?
W2 W3 C14 C15 -93.8(11) . . . . ?
W1 W3 C14 C15 -6(3) . . . . ?
Pd1 W3 C14 C15 -169.5(10) . . . . ?
S1 W3 C14 C13 -149.8(9) . . . . ?
C16 W3 C14 C13 -78.9(11) . . . . ?
S4 W3 C14 C13 107.6(10) . . . . ?
C15 W3 C14 C13 -117.6(16) . . . . ?
C17 W3 C14 C13 -37.0(9) . . . . ?
S3 W3 C14 C13 1.1(13) . . . . ?
W2 W3 C14 C13 148.6(9) . . . . ?
W1 W3 C14 C13 -123(3) . . . . ?
Pd1 W3 C14 C13 72.9(11) . . . . ?
C13 C14 C15 C16 -2.3(18) . . . . ?
W3 C14 C15 C16 -65.6(11) . . . . ?
C13 C14 C15 W3 63.3(11) . . . . ?
S1 W3 C15 C14 152.2(11) . . . . ?
C16 W3 C15 C14 -114.0(16) . . . . ?
S4 W3 C15 C14 48.3(12) . . . . ?
C17 W3 C15 C14 -76.7(11) . . . . ?
S3 W3 C15 C14 -98.1(14) . . . . ?
C13 W3 C15 C14 -36.2(10) . . . . ?
W2 W3 C15 C14 105.4(10) . . . . ?
W1 W3 C15 C14 178.6(8) . . . . ?
Pd1 W3 C15 C14 26(2) . . . . ?
S1 W3 C15 C16 -93.7(11) . . . . ?
S4 W3 C15 C16 162.3(10) . . . . ?
C17 W3 C15 C16 37.3(11) . . . . ?
S3 W3 C15 C16 15.9(16) . . . . ?
C13 W3 C15 C16 77.9(12) . . . . ?
C14 W3 C15 C16 114.0(16) . . . . ?
W2 W3 C15 C16 -140.5(10) . . . . ?
W1 W3 C15 C16 -67.3(13) . . . . ?
Pd1 W3 C15 C16 139.7(14) . . . . ?
C14 C15 C16 C17 2.5(18) . . . . ?
W3 C15 C16 C17 -64.6(11) . . . . ?
C14 C15 C16 W3 67.1(11) . . . . ?
S1 W3 C16 C17 -157.8(12) . . . . ?
S4 W3 C16 C17 88.3(15) . . . . ?
C15 W3 C16 C17 115.8(17) . . . . ?
S3 W3 C16 C17 -53.6(12) . . . . ?
C13 W3 C16 C17 36.9(11) . . . . ?
C14 W3 C16 C17 77.9(12) . . . . ?
W2 W3 C16 C17 177.5(9) . . . . ?
W1 W3 C16 C17 -109.3(11) . . . . ?
Pd1 W3 C16 C17 -31(2) . . . . ?
S1 W3 C16 C15 86.5(11) . . . . ?
S4 W3 C16 C15 -27.5(16) . . . . ?
C17 W3 C16 C15 -115.8(17) . . . . ?
S3 W3 C16 C15 -169.3(10) . . . . ?
C13 W3 C16 C15 -78.9(12) . . . . ?
C14 W3 C16 C15 -37.9(10) . . . . ?
W2 W3 C16 C15 61.7(13) . . . . ?
W1 W3 C16 C15 135.0(10) . . . . ?
Pd1 W3 C16 C15 -146.9(11) . . . . ?
C14 C13 C17 C16 0.3(18) . . . . ?
C18 C13 C17 C16 -178.7(16) . . . . ?
W3 C13 C17 C16 65.0(11) . . . . ?
C14 C13 C17 W3 -64.7(11) . . . . ?
C18 C13 C17 W3 116.4(18) . . . . ?
C15 C16 C17 C13 -1.7(18) . . . . ?
W3 C16 C17 C13 -66.2(11) . . . . ?
C15 C16 C17 W3 64.5(11) . . . . ?
S1 W3 C17 C13 142.6(10) . . . . ?
C16 W3 C17 C13 115.7(17) . . . . ?
S4 W3 C17 C13 -11.0(13) . . . . ?
C15 W3 C17 C13 78.1(12) . . . . ?
S3 W3 C17 C13 -115.7(11) . . . . ?
C14 W3 C17 C13 37.2(10) . . . . ?
W2 W3 C17 C13 99(5) . . . . ?
W1 W3 C17 C13 -153.7(9) . . . . ?
Pd1 W3 C17 C13 -78.7(11) . . . . ?
S1 W3 C17 C16 26.9(14) . . . . ?
S4 W3 C17 C16 -126.7(11) . . . . ?
C15 W3 C17 C16 -37.5(11) . . . . ?
S3 W3 C17 C16 128.7(12) . . . . ?
C13 W3 C17 C16 -115.7(17) . . . . ?
C14 W3 C17 C16 -78.5(12) . . . . ?
W2 W3 C17 C16 -17(6) . . . . ?
W1 W3 C17 C16 90.7(12) . . . . ?
Pd1 W3 C17 C16 165.7(10) . . . . ?
C25 P1 C19 C20 -72.5(13) . . . . ?
C31 P1 C19 C20 34.0(14) . . . . ?
Pd1 P1 C19 C20 163.0(11) . . . . ?
C25 P1 C19 C24 112.2(12) . . . . ?
C31 P1 C19 C24 -141.3(11) . . . . ?
Pd1 P1 C19 C24 -12.2(13) . . . . ?
C24 C19 C20 C21 -4(2) . . . . ?
P1 C19 C20 C21 -179.2(13) . . . . ?
C19 C20 C21 C22 2(3) . . . . ?
C20 C21 C22 C23 0(3) . . . . ?
C21 C22 C23 C24 -1(3) . . . . ?
C22 C23 C24 C19 -1(3) . . . . ?
C20 C19 C24 C23 3(2) . . . . ?
P1 C19 C24 C23 178.7(12) . . . . ?
C19 P1 C25 C30 166.3(11) . . . . ?
C31 P1 C25 C30 59.3(12) . . . . ?
Pd1 P1 C25 C30 -67.0(12) . . . . ?
C19 P1 C25 C26 -19.3(14) . . . . ?
C31 P1 C25 C26 -126.3(13) . . . . ?
Pd1 P1 C25 C26 107.4(13) . . . . ?
C30 C25 C26 C27 -2(2) . . . . ?
P1 C25 C26 C27 -175.9(13) . . . . ?
C25 C26 C27 C28 0(3) . . . . ?
C26 C27 C28 C29 -1(3) . . . . ?
C27 C28 C29 C30 4(3) . . . . ?
C26 C25 C30 C29 5(2) . . . . ?
P1 C25 C30 C29 179.7(14) . . . . ?
C28 C29 C30 C25 -6(3) . . . . ?
C19 P1 C31 C32 -85.6(11) . . . . ?
C25 P1 C31 C32 22.2(12) . . . . ?
Pd1 P1 C31 C32 145.7(9) . . . . ?
C19 P1 C31 C36 96.4(11) . . . . ?
C25 P1 C31 C36 -155.7(11) . . . . ?
Pd1 P1 C31 C36 -32.2(12) . . . . ?
C36 C31 C32 C33 -3.6(19) . . . . ?
P1 C31 C32 C33 178.5(10) . . . . ?
C31 C32 C33 C34 1(2) . . . . ?
C32 C33 C34 C35 -1(2) . . . . ?
C33 C34 C35 C36 3(3) . . . . ?
C34 C35 C36 C31 -5(3) . . . . ?
C32 C31 C36 C35 5(2) . . . . ?
P1 C31 C36 C35 -176.6(13) . . . . ?
O1 S5 C37 C38 -32.0(13) . . . . ?
O2 S5 C37 C38 89.7(12) . . . . ?
O3 S5 C37 C38 -152.6(11) . . . . ?
O1 S5 C37 C42 148.9(12) . . . . ?
O2 S5 C37 C42 -89.5(12) . . . . ?
O3 S5 C37 C42 28.3(13) . . . . ?
C42 C37 C38 C39 2(2) . . . . ?
S5 C37 C38 C39 -177.4(10) . . . . ?
C37 C38 C39 C40 0(2) . . . . ?
C38 C39 C40 C41 -1(2) . . . . ?
C38 C39 C40 C43 179.7(15) . . . . ?
C39 C40 C41 C42 0(3) . . . . ?
C43 C40 C41 C42 179.1(17) . . . . ?
C40 C41 C42 C37 2(3) . . . . ?
C38 C37 C42 C41 -3(2) . . . . ?
S5 C37 C42 C41 176.4(12) . . . . ?
